data_1543761
loop_
_publ_author_name
'Fukui, Norihito'
'Cha, Wonhee'
'Shimizu, Daiki'
'Oh, Juwon'
'Furukawa, Ko'
'Yorimitsu, Hideki'
'Kim, Dongho'
'Osuka, Atsuhiro'

_publ_section_title
;
 Highly planar diarylamine-fused porphyrins and their remarkably stable
 radical cations.
;
_journal_issue 1
_journal_name_full 'Chemical science'
_journal_page_first 189
_journal_page_last 199
_journal_paper_doi 10.1039/c6sc02721k
_journal_volume 8
_journal_year 2017
_chemical_formula_sum 'C165 H150 Cl19 N10 Ni2 O5'
_chemical_formula_weight 3143.91
_chemical_name_systematic 9
_space_group_crystal_system monoclinic
_space_group_IT_number 15
_space_group_name_Hall '-C 2yc'
_space_group_name_H-M_alt 'C 1 2/c 1'
_symmetry_space_group_name_Hall '-C 2yc'
_symmetry_space_group_name_H-M 'C 1 2/c 1'
_atom_sites_solution_hydrogens geom
_audit_creation_method SHELXL-2014/7
_audit_update_record
;
2016-03-17 deposited with the CCDC.
2016-08-01 downloaded from the CCDC.
;
_cell_angle_alpha 90
_cell_angle_beta 102.869(4)
_cell_angle_gamma 90
_cell_formula_units_Z 8
_cell_length_a 72.720(9)
_cell_length_b 13.4081(16)
_cell_length_c 33.152(4)
_cell_measurement_reflns_used 6471
_cell_measurement_temperature 93(2)
_cell_measurement_theta_max 68.3
_cell_measurement_theta_min 33.3
_cell_volume 31512(7)
_computing_structure_refinement 'SHELXL-2014/7 (Sheldrick, 2014)'
_diffrn_ambient_temperature 93(2)
_diffrn_detector_area_resol_mean 5.8140
_diffrn_measured_fraction_theta_full 0.964
_diffrn_measured_fraction_theta_max 0.964
_diffrn_measurement_device_type 'Rigaku XtaLAB P200'
_diffrn_measurement_method \w
_diffrn_radiation_monochromator graphite
_diffrn_radiation_source 'fine-focus sealed tube'
_diffrn_radiation_type CuK\a
_diffrn_radiation_wavelength 1.54187
_diffrn_reflns_av_R_equivalents 0.0469
_diffrn_reflns_av_unetI/netI 0.0405
_diffrn_reflns_Laue_measured_fraction_full 0.964
_diffrn_reflns_Laue_measured_fraction_max 0.964
_diffrn_reflns_limit_h_max 83
_diffrn_reflns_limit_h_min -84
_diffrn_reflns_limit_k_max 15
_diffrn_reflns_limit_k_min -12
_diffrn_reflns_limit_l_max 38
_diffrn_reflns_limit_l_min -38
_diffrn_reflns_number 90402
_diffrn_reflns_point_group_measured_fraction_full 0.964
_diffrn_reflns_point_group_measured_fraction_max 0.964
_diffrn_reflns_theta_full 62.998
_diffrn_reflns_theta_max 62.997
_diffrn_reflns_theta_min 6.541
_exptl_absorpt_coefficient_mu 3.713
_exptl_absorpt_correction_T_max 1.000
_exptl_absorpt_correction_T_min 0.711
_exptl_absorpt_correction_type multi-scan
_exptl_absorpt_process_details 'REQAB (Rigaku, 1998)'
_exptl_crystal_colour Green
_exptl_crystal_density_diffrn 1.325
_exptl_crystal_density_method 'not measured'
_exptl_crystal_description Prism
_exptl_crystal_F_000 13032
_exptl_crystal_size_max 0.330
_exptl_crystal_size_mid 0.240
_exptl_crystal_size_min 0.030
_refine_diff_density_max 1.528
_refine_diff_density_min -1.285
_refine_diff_density_rms 0.115
_refine_ls_extinction_method none
_refine_ls_goodness_of_fit_ref 1.064
_refine_ls_hydrogen_treatment constr
_refine_ls_matrix_type full
_refine_ls_number_parameters 2038
_refine_ls_number_reflns 24551
_refine_ls_number_restraints 1341
_refine_ls_restrained_S_all 1.065
_refine_ls_R_factor_all 0.1197
_refine_ls_R_factor_gt 0.0996
_refine_ls_shift/su_max 0.011
_refine_ls_shift/su_mean 0.000
_refine_ls_structure_factor_coef Fsqd
_refine_ls_weighting_details 'w=1/[\s^2^(Fo^2^)+(0.1326P)^2^+364.8172P] where P=(Fo^2^+2Fc^2^)/3'
_refine_ls_weighting_scheme calc
_refine_ls_wR_factor_gt 0.2640
_refine_ls_wR_factor_ref 0.2800
_reflns_Friedel_coverage 0.000
_reflns_number_gt 19294
_reflns_number_total 24551
_reflns_threshold_expression 'I > 2\s(I)'
_cod_data_source_file c6sc02721k2.cif
_cod_data_source_block 150822NF
_cod_depositor_comments
;
The following automatic conversions were performed:

'_exptl_absorpt_correction_type' value 'Multi-scan' changed to
'multi-scan' according to
/usr/data/users/saulius/crontab/automatic-downloads/rss-feeds/RSC/lib/dictionaries/cif_core.dic
dictionary named 'cif_core.dic' version 2.4.2 from 2011-04-26.

Automatic conversion script
Id: cif_fix_values 4268 2015-11-12 08:31:59Z antanas 

 Adding full bibliography for 1543756--1543762.cif.

 Adding full bibliography for 1543756--1543762.cif.
;
_cod_original_cell_volume 31513(7)
_cod_database_code 1543761
_shelx_shelxl_version_number 2014/7
_shelx_space_group_comment
;
The symmetry employed for this shelxl refinement is uniquely defined
by the following loop, which should always be used as a source of
symmetry information in preference to the above space-group names.
They are only intended as comments.
;
_shelx_estimated_absorpt_t_min 0.374
_shelx_estimated_absorpt_t_max 0.897

loop_
_space_group_symop_operation_xyz
'x, y, z'
'-x, y, -z+1/2'
'x+1/2, y+1/2, z'
'-x+1/2, y+1/2, -z+1/2'
'-x, -y, -z'
'x, -y, z-1/2'
'-x+1/2, -y+1/2, -z'
'x+1/2, -y+1/2, z-1/2'

loop_
_atom_site_label
_atom_site_type_symbol
_atom_site_fract_x
_atom_site_fract_y
_atom_site_fract_z
_atom_site_U_iso_or_equiv
_atom_site_adp_type
_atom_site_occupancy
_atom_site_site_symmetry_order
_atom_site_calc_flag
_atom_site_refinement_flags_posn
_atom_site_refinement_flags_adp
_atom_site_refinement_flags_occupancy
_atom_site_disorder_assembly
_atom_site_disorder_group
C1 C 0.39942(7) 0.2417(4) 0.01707(16) 0.0204(11) Uani 1 1 d . . . . .
C2 C 0.40388(7) 0.3205(4) -0.00810(17) 0.0228(12) Uani 1 1 d . . . . .
C3 C 0.38716(7) 0.3591(4) -0.03108(16) 0.0213(11) Uani 1 1 d . . . . .
C4 C 0.37284(7) 0.3019(4) -0.01899(16) 0.0206(11) Uani 1 1 d . . . . .
C5 C 0.35394(8) 0.3227(4) -0.03487(16) 0.0208(11) Uani 1 1 d . . . . .
C6 C 0.33971(7) 0.2771(4) -0.01930(17) 0.0231(12) Uani 1 1 d . . . . .
C7 C 0.32074(8) 0.3073(4) -0.03292(19) 0.0292(13) Uani 1 1 d . . . . .
C8 C 0.31152(9) 0.2620(5) -0.0063(2) 0.0365(15) Uani 1 1 d . . . . .
C9 C 0.32442(8) 0.1997(5) 0.02099(19) 0.0302(13) Uani 1 1 d . . . . .
C10 C 0.32033(8) 0.1315(5) 0.0496(2) 0.0341(14) Uani 1 1 d . . . . .
C11 C 0.33274(8) 0.0568(5) 0.06582(19) 0.0310(13) Uani 1 1 d . . . . .
C12 C 0.32770(9) -0.0272(5) 0.0881(2) 0.0394(16) Uani 1 1 d . . . . .
H1 H 0.3165 -0.0350 0.0968 0.047 Uiso 1 1 calc R U . . .
C13 C 0.34206(8) -0.0925(5) 0.0942(2) 0.0353(15) Uani 1 1 d . . . . .
H2 H 0.3424 -0.1553 0.1062 0.042 Uiso 1 1 calc R U . . .
C14 C 0.35678(8) -0.0462(4) 0.07838(18) 0.0268(12) Uani 1 1 d . . . . .
C15 C 0.37477(8) -0.0856(4) 0.08298(17) 0.0239(12) Uani 1 1 d . . . . .
C16 C 0.38932(8) -0.0329(4) 0.07377(17) 0.0248(12) Uani 1 1 d . . . . .
C17 C 0.40887(8) -0.0593(5) 0.08780(19) 0.0309(13) Uani 1 1 d . . . . .
H3 H 0.4135 -0.1197 0.0997 0.037 Uiso 1 1 calc R U . . .
C18 C 0.41918(8) 0.0179(5) 0.08069(18) 0.0315(14) Uani 1 1 d . . . . .
H4 H 0.4323 0.0225 0.0879 0.038 Uiso 1 1 calc R U . . .
C19 C 0.40641(7) 0.0926(4) 0.05991(17) 0.0247(12) Uani 1 1 d . . . . .
C20 C 0.41216(7) 0.1799(4) 0.04393(16) 0.0216(11) Uani 1 1 d . . . . .
C21 C 0.38199(8) 0.4450(4) -0.05757(16) 0.0239(12) Uani 1 1 d . . . . .
C22 C 0.39534(9) 0.5145(5) -0.06588(17) 0.0292(13) Uani 1 1 d . . . . .
H5 H 0.4081 0.4991 -0.0587 0.035 Uiso 1 1 calc R U . . .
C23 C 0.38962(9) 0.6048(5) -0.08461(18) 0.0341(14) Uani 1 1 d . . . . .
H6 H 0.3984 0.6485 -0.0913 0.041 Uiso 1 1 calc R U . . .
C24 C 0.37062(9) 0.6296(5) -0.09338(18) 0.0334(14) Uani 1 1 d . . . . .
H7 H 0.3668 0.6921 -0.1043 0.040 Uiso 1 1 calc R U . . .
C25 C 0.35743(9) 0.5640(5) -0.08631(18) 0.0309(13) Uani 1 1 d . . . . .
H8 H 0.3448 0.5826 -0.0919 0.037 Uiso 1 1 calc R U . . .
C26 C 0.36271(8) 0.4684(4) -0.07067(16) 0.0252(12) Uani 1 1 d . . . . .
C27 C 0.32993(8) 0.4059(4) -0.08738(17) 0.0264(12) Uani 1 1 d . . . . .
C28 C 0.32536(9) 0.4481(5) -0.12643(18) 0.0310(13) Uani 1 1 d . . . . .
H9 H 0.3349 0.4692 -0.1389 0.037 Uiso 1 1 calc R U . . .
C29 C 0.30693(9) 0.4592(5) -0.14709(19) 0.0354(15) Uani 1 1 d . . . . .
H10 H 0.3041 0.4901 -0.1728 0.043 Uiso 1 1 calc R U . . .
C30 C 0.29241(9) 0.4243(5) -0.1297(2) 0.0419(16) Uani 1 1 d . . . . .
H11 H 0.2799 0.4334 -0.1435 0.050 Uiso 1 1 calc R U . . .
C31 C 0.29653(9) 0.3768(5) -0.0924(2) 0.0384(15) Uani 1 1 d . . . . .
H12 H 0.2867 0.3514 -0.0816 0.046 Uiso 1 1 calc R U . . .
C32 C 0.31523(8) 0.3653(4) -0.06996(18) 0.0282(13) Uani 1 1 d . . . . .
C33 C 0.30105(9) 0.1270(5) 0.0596(2) 0.0369(15) Uani 1 1 d . . . . .
C34 C 0.28721(8) 0.0648(5) 0.0363(2) 0.0365(15) Uani 1 1 d . . . . .
H13 H 0.2903 0.0245 0.0159 0.044 Uiso 1 1 calc R U . . .
C35 C 0.26906(9) 0.0619(5) 0.0429(2) 0.0378(15) Uani 1 1 d . . . . .
C36 C 0.26535(9) 0.1220(5) 0.0747(2) 0.0375(16) Uani 1 1 d . . . . .
H14 H 0.2533 0.1213 0.0797 0.045 Uiso 1 1 calc R U . . .
C37 C 0.27881(9) 0.1825(5) 0.0992(2) 0.0365(15) Uani 1 1 d . . . . .
C38 C 0.29692(9) 0.1839(5) 0.0909(2) 0.0378(15) Uani 1 1 d . . . . .
H15 H 0.3062 0.2239 0.1068 0.045 Uiso 1 1 calc R U . . .
C39 C 0.25367(9) 0.0023(6) 0.0138(2) 0.0411(16) Uani 1 1 d . . . . .
C40 C 0.26120(10) -0.0958(6) -0.0005(2) 0.0476(18) Uani 1 1 d . . . . .
H40 H 0.2717 -0.0817 -0.0128 0.071 Uiso 1 1 calc R U . . .
H41 H 0.2652 -0.1393 0.0228 0.071 Uiso 1 1 calc R U . . .
H42 H 0.2514 -0.1276 -0.0206 0.071 Uiso 1 1 calc R U . . .
C41 C 0.24655(10) 0.0660(7) -0.0250(2) 0.057(2) Uani 1 1 d . . . . .
H43 H 0.2569 0.0822 -0.0373 0.085 Uiso 1 1 calc R U . . .
H44 H 0.2372 0.0293 -0.0444 0.085 Uiso 1 1 calc R U . . .
H45 H 0.2410 0.1263 -0.0174 0.085 Uiso 1 1 calc R U . . .
C42 C 0.23699(9) -0.0228(6) 0.0331(2) 0.0478(18) Uani 1 1 d . . . . .
H46 H 0.2278 -0.0600 0.0136 0.072 Uiso 1 1 calc R U . . .
H47 H 0.2413 -0.0618 0.0576 0.072 Uiso 1 1 calc R U . . .
H48 H 0.2314 0.0378 0.0401 0.072 Uiso 1 1 calc R U . . .
C43 C 0.27489(9) 0.2455(6) 0.1351(2) 0.0418(16) Uani 1 1 d . . . . .
C44 C 0.28145(11) 0.3526(6) 0.1317(3) 0.054(2) Uani 1 1 d . . . . .
H49 H 0.2946 0.3528 0.1308 0.080 Uiso 1 1 calc R U . . .
H50 H 0.2742 0.3824 0.1069 0.080 Uiso 1 1 calc R U . . .
H51 H 0.2798 0.3901 0.1553 0.080 Uiso 1 1 calc R U . . .
C45 C 0.28610(14) 0.2016(8) 0.1769(3) 0.071(3) Uani 1 1 d . . . . .
H52 H 0.2993 0.2005 0.1770 0.106 Uiso 1 1 calc R U . . .
H53 H 0.2841 0.2423 0.1993 0.106 Uiso 1 1 calc R U . . .
H54 H 0.2818 0.1349 0.1801 0.106 Uiso 1 1 calc R U . . .
C46 C 0.25412(11) 0.2456(7) 0.1366(3) 0.062(2) Uani 1 1 d . . . . .
H55 H 0.2500 0.1782 0.1388 0.093 Uiso 1 1 calc R U . . .
H56 H 0.2524 0.2832 0.1602 0.093 Uiso 1 1 calc R U . . .
H57 H 0.2469 0.2754 0.1118 0.093 Uiso 1 1 calc R U . . .
C47 C 0.37883(8) -0.1866(4) 0.10275(18) 0.0247(12) Uani 1 1 d . U . . .
C48 C 0.38086(8) -0.2686(4) 0.07888(17) 0.0257(12) Uani 1 1 d . U . . .
H16 H 0.3795 -0.2606 0.0505 0.031 Uiso 1 1 calc R U . . .
C49 C 0.38492(8) -0.3626(4) 0.09615(18) 0.0264(12) Uani 1 1 d . U . . .
C50 C 0.38667(9) -0.3719(5) 0.13882(18) 0.0319(14) Uani 1 1 d . U . . .
H17 H 0.3892 -0.4346 0.1508 0.038 Uiso 1 1 calc R U . . .
C51 C 0.38486(11) -0.2919(5) 0.1639(2) 0.0409(16) Uani 1 1 d . U . . .
C52 C 0.38082(9) -0.1986(5) 0.14510(19) 0.0344(14) Uani 1 1 d . U . . .
H18 H 0.3794 -0.1436 0.1613 0.041 Uiso 1 1 calc R U . . .
C53 C 0.38658(8) -0.4503(5) 0.06821(18) 0.0302(13) Uani 1 1 d . . . . .
C54 C 0.40322(10) -0.4312(5) 0.0473(2) 0.0422(16) Uani 1 1 d . . . . .
H58 H 0.4044 -0.4863 0.0295 0.063 Uiso 1 1 calc R U . . .
H59 H 0.4009 -0.3711 0.0312 0.063 Uiso 1 1 calc R U . . .
H60 H 0.4147 -0.4244 0.0681 0.063 Uiso 1 1 calc R U . . .
C55 C 0.36832(9) -0.4606(5) 0.0347(2) 0.0374(15) Uani 1 1 d . . . . .
H61 H 0.3694 -0.5161 0.0171 0.056 Uiso 1 1 calc R U . . .
H62 H 0.3579 -0.4715 0.0475 0.056 Uiso 1 1 calc R U . . .
H63 H 0.3662 -0.4007 0.0185 0.056 Uiso 1 1 calc R U . . .
C56 C 0.38981(10) -0.5506(5) 0.0910(2) 0.0386(15) Uani 1 1 d . . . . .
H64 H 0.3907 -0.6026 0.0717 0.058 Uiso 1 1 calc R U . . .
H65 H 0.4013 -0.5476 0.1119 0.058 Uiso 1 1 calc R U . . .
H66 H 0.3794 -0.5642 0.1037 0.058 Uiso 1 1 calc R U . . .
C57 C 0.38641(17) -0.3020(6) 0.2106(2) 0.072(3) Uani 1 1 d . U . . .
C58 C 0.3667(2) -0.2707(9) 0.2199(3) 0.100(4) Uani 1 1 d . U . . .
H67 H 0.3638 -0.2032 0.2111 0.150 Uiso 1 1 calc R U . . .
H68 H 0.3570 -0.3142 0.2053 0.150 Uiso 1 1 calc R U . . .
H69 H 0.3673 -0.2758 0.2491 0.150 Uiso 1 1 calc R U . . .
C59 C 0.3902(2) -0.4076(7) 0.2249(3) 0.113(5) Uani 1 1 d . U . . .
H70 H 0.3805 -0.4502 0.2097 0.170 Uiso 1 1 calc R U . . .
H71 H 0.4022 -0.4284 0.2204 0.170 Uiso 1 1 calc R U . . .
H72 H 0.3903 -0.4119 0.2539 0.170 Uiso 1 1 calc R U . . .
C60 C 0.4013(2) -0.2312(8) 0.2336(3) 0.113(5) Uani 1 1 d . U . . .
H73 H 0.3984 -0.1645 0.2236 0.170 Uiso 1 1 calc R U . . .
H74 H 0.4015 -0.2338 0.2627 0.170 Uiso 1 1 calc R U . . .
H75 H 0.4134 -0.2503 0.2292 0.170 Uiso 1 1 calc R U . . .
C61 C 0.43253(7) 0.2066(4) 0.05690(17) 0.0248(12) Uani 1 1 d . . . . .
C62 C 0.44641(8) 0.1532(5) 0.04341(19) 0.0290(13) Uani 1 1 d . . . . .
H19 H 0.4429 0.0995 0.0256 0.035 Uiso 1 1 calc R U . . .
C63 C 0.46526(8) 0.1783(5) 0.05597(19) 0.0324(14) Uani 1 1 d . . . . .
C64 C 0.46992(8) 0.2608(5) 0.0823(2) 0.0347(15) Uani 1 1 d . . . . .
H20 H 0.4825 0.2791 0.0906 0.042 Uiso 1 1 calc R U . . .
C65 C 0.45643(8) 0.3165(5) 0.09634(19) 0.0336(14) Uani 1 1 d . . . . .
C66 C 0.43766(8) 0.2874(5) 0.08347(18) 0.0295(13) Uani 1 1 d . . . . .
H21 H 0.4284 0.3225 0.0928 0.035 Uiso 1 1 calc R U . . .
C67 C 0.48020(9) 0.1142(6) 0.0418(2) 0.0415(16) Uani 1 1 d . . . . .
C68 C 0.47503(9) 0.0999(6) -0.0045(2) 0.0453(17) Uani 1 1 d . . . . .
H76 H 0.4746 0.1635 -0.0180 0.068 Uiso 1 1 calc R U . . .
H77 H 0.4843 0.0584 -0.0128 0.068 Uiso 1 1 calc R U . . .
H78 H 0.4629 0.0686 -0.0123 0.068 Uiso 1 1 calc R U . . .
C69 C 0.48086(11) 0.0128(6) 0.0634(3) 0.059(2) Uani 1 1 d . . . . .
H79 H 0.4842 0.0222 0.0928 0.089 Uiso 1 1 calc R U . . .
H80 H 0.4687 -0.0185 0.0557 0.089 Uiso 1 1 calc R U . . .
H81 H 0.4901 -0.0287 0.0551 0.089 Uiso 1 1 calc R U . . .
C70 C 0.49988(9) 0.1611(7) 0.0538(3) 0.052(2) Uani 1 1 d . . . . .
H82 H 0.5033 0.1705 0.0832 0.078 Uiso 1 1 calc R U . . .
H83 H 0.5089 0.1177 0.0455 0.078 Uiso 1 1 calc R U . . .
H84 H 0.4998 0.2243 0.0402 0.078 Uiso 1 1 calc R U . . .
C71 C 0.46191(9) 0.4103(6) 0.1226(2) 0.0489(19) Uani 1 1 d . . . . .
C72 C 0.44787(11) 0.4332(7) 0.1494(3) 0.061(2) Uani 1 1 d . . . . .
H85 H 0.4355 0.4397 0.1321 0.091 Uiso 1 1 calc R U . . .
H86 H 0.4480 0.3798 0.1687 0.091 Uiso 1 1 calc R U . . .
H87 H 0.4514 0.4943 0.1642 0.091 Uiso 1 1 calc R U . . .
C73 C 0.46223(14) 0.4992(6) 0.0932(3) 0.069(3) Uani 1 1 d . . . . .
H88 H 0.4501 0.5057 0.0747 0.103 Uiso 1 1 calc R U . . .
H89 H 0.4651 0.5592 0.1092 0.103 Uiso 1 1 calc R U . . .
H90 H 0.4717 0.4879 0.0776 0.103 Uiso 1 1 calc R U . . .
C74 C 0.48124(12) 0.4008(8) 0.1518(3) 0.077(3) Uani 1 1 d . . . . .
H91 H 0.4905 0.3863 0.1361 0.116 Uiso 1 1 calc R U . . .
H92 H 0.4844 0.4623 0.1665 0.116 Uiso 1 1 calc R U . . .
H93 H 0.4810 0.3478 0.1711 0.116 Uiso 1 1 calc R U . . .
C75 C 0.40113(7) 0.2557(4) -0.12082(16) 0.0227(12) Uani 1 1 d . . . . .
C76 C 0.40664(7) 0.1773(4) -0.09217(18) 0.0257(12) Uani 1 1 d . . . . .
C77 C 0.39075(8) 0.1351(4) -0.08350(16) 0.0246(12) Uani 1 1 d . . . . .
C78 C 0.37548(7) 0.1892(4) -0.10881(16) 0.0200(11) Uani 1 1 d . . . . .
C79 C 0.35686(7) 0.1627(4) -0.11064(16) 0.0208(11) Uani 1 1 d . . . . .
C80 C 0.34232(7) 0.2048(4) -0.13915(16) 0.0219(12) Uani 1 1 d . . . . .
C81 C 0.32355(8) 0.1684(4) -0.14404(18) 0.0248(12) Uani 1 1 d . . . . .
C82 C 0.31376(7) 0.2115(4) -0.17994(18) 0.0255(12) Uani 1 1 d . . . . .
C83 C 0.32613(7) 0.2766(4) -0.19559(16) 0.0227(12) Uani 1 1 d . . . . .
C84 C 0.32137(8) 0.3419(4) -0.22891(18) 0.0261(12) Uani 1 1 d . . . . .
C85 C 0.33260(8) 0.4222(4) -0.23353(17) 0.0275(13) Uani 1 1 d . . . . .
C86 C 0.32679(9) 0.5024(5) -0.26234(19) 0.0352(14) Uani 1 1 d . . . . .
H22 H 0.3158 0.5048 -0.2831 0.042 Uiso 1 1 calc R U . . .
C87 C 0.34009(10) 0.5730(5) -0.25364(19) 0.0372(15) Uani 1 1 d . . . . .
H23 H 0.3398 0.6349 -0.2664 0.045 Uiso 1 1 calc R U . . .
C88 C 0.35502(10) 0.5360(5) -0.22083(18) 0.0343(14) Uani 1 1 d . . . . .
C89 C 0.37202(10) 0.5832(5) -0.20719(17) 0.0343(15) Uani 1 1 d . . . . .
C90 C 0.38753(9) 0.5339(5) -0.18366(17) 0.0321(14) Uani 1 1 d . . . . .
C91 C 0.40646(10) 0.5697(5) -0.17761(19) 0.0402(17) Uani 1 1 d . . . . .
H24 H 0.4102 0.6333 -0.1836 0.048 Uiso 1 1 calc R U . . .
C92 C 0.41782(10) 0.4938(5) -0.16159(19) 0.0407(17) Uani 1 1 d . . . . .
H25 H 0.4309 0.4943 -0.1559 0.049 Uiso 1 1 calc R U . . .
C93 C 0.40613(8) 0.4114(5) -0.15474(17) 0.0283(13) Uani 1 1 d . . . . .
C94 C 0.41309(8) 0.3247(5) -0.13498(17) 0.0282(13) Uani 1 1 d . . . . .
C95 C 0.38679(8) 0.0482(4) -0.06081(17) 0.0271(12) Uani 1 1 d . . . . .
C96 C 0.40073(9) -0.0135(5) -0.03756(18) 0.0318(14) Uani 1 1 d . . . . .
H26 H 0.4132 0.0084 -0.0314 0.038 Uiso 1 1 calc R U . . .
C97 C 0.39666(9) -0.1051(5) -0.02354(19) 0.0376(15) Uani 1 1 d . . . . .
H27 H 0.4061 -0.1441 -0.0075 0.045 Uiso 1 1 calc R U . . .
C98 C 0.37824(10) -0.1388(5) -0.03361(19) 0.0368(15) Uani 1 1 d . . . . .
H28 H 0.3754 -0.2027 -0.0260 0.044 Uiso 1 1 calc R U . . .
C99 C 0.36409(9) -0.0786(5) -0.05475(18) 0.0320(14) Uani 1 1 d . . . . .
H29 H 0.3518 -0.1030 -0.0618 0.038 Uiso 1 1 calc R U . . .
C100 C 0.36778(8) 0.0189(4) -0.06587(16) 0.0266(12) Uani 1 1 d . . . . .
C101 C 0.31918(8) 0.1062(4) -0.11206(17) 0.0251(12) Uani 1 1 d . . . . .
C102 C 0.33425(8) 0.0690(4) -0.08185(17) 0.0255(12) Uani 1 1 d . . . . .
C103 C 0.33028(9) 0.0204(5) -0.04673(18) 0.0315(14) Uani 1 1 d . . . . .
H30 H 0.3402 0.0019 -0.0251 0.038 Uiso 1 1 calc R U . . .
C104 C 0.31242(9) 0.0006(5) -0.0441(2) 0.0382(15) Uani 1 1 d . . . . .
H31 H 0.3101 -0.0349 -0.0217 0.046 Uiso 1 1 calc R U . . .
C105 C 0.29742(9) 0.0331(5) -0.0749(2) 0.0404(16) Uani 1 1 d . . . . .
H32 H 0.2851 0.0186 -0.0732 0.048 Uiso 1 1 calc R U . . .
C106 C 0.30070(8) 0.0865(5) -0.10784(19) 0.0330(14) Uani 1 1 d . . . . .
H33 H 0.2905 0.1102 -0.1277 0.040 Uiso 1 1 calc R U . . .
C107 C 0.30280(8) 0.3306(5) -0.25946(18) 0.0302(13) Uani 1 1 d . . . . .
C108 C 0.28810(8) 0.3963(5) -0.25934(18) 0.0306(13) Uani 1 1 d . . . . .
H34 H 0.2901 0.4510 -0.2416 0.037 Uiso 1 1 calc R U . . .
C109 C 0.27041(8) 0.3818(5) -0.28523(19) 0.0342(14) Uani 1 1 d . . . . .
C110 C 0.26826(9) 0.3004(6) -0.31180(19) 0.0423(17) Uani 1 1 d . . . . .
H35 H 0.2565 0.2895 -0.3291 0.051 Uiso 1 1 calc R U . . .
C111 C 0.28274(10) 0.2343(6) -0.3140(2) 0.0440(17) Uani 1 1 d . . . . .
C112 C 0.30030(9) 0.2513(5) -0.2873(2) 0.0369(15) Uani 1 1 d . . . . .
H36 H 0.3104 0.2092 -0.2881 0.044 Uiso 1 1 calc R U . . .
C113 C 0.25357(9) 0.4487(6) -0.2816(2) 0.0429(17) Uani 1 1 d . . . . .
C114 C 0.25940(10) 0.5479(6) -0.2611(2) 0.0510(19) Uani 1 1 d . . . . .
H94 H 0.2673 0.5369 -0.2342 0.077 Uiso 1 1 calc R U . . .
H95 H 0.2662 0.5855 -0.2777 0.077 Uiso 1 1 calc R U . . .
H96 H 0.2484 0.5843 -0.2584 0.077 Uiso 1 1 calc R U . . .
C115 C 0.24211(12) 0.3908(7) -0.2553(3) 0.067(2) Uani 1 1 d . . . . .
H97 H 0.2383 0.3275 -0.2681 0.101 Uiso 1 1 calc R U . . .
H98 H 0.2498 0.3802 -0.2280 0.101 Uiso 1 1 calc R U . . .
H99 H 0.2311 0.4285 -0.2534 0.101 Uiso 1 1 calc R U . . .
C116 C 0.24088(12) 0.4672(7) -0.3246(3) 0.073(3) Uani 1 1 d . . . . .
H100 H 0.2371 0.4045 -0.3379 0.109 Uiso 1 1 calc R U . . .
H101 H 0.2299 0.5038 -0.3218 0.109 Uiso 1 1 calc R U . . .
H102 H 0.2477 0.5050 -0.3411 0.109 Uiso 1 1 calc R U . . .
C117 C 0.27963(11) 0.1450(7) -0.3440(3) 0.059(2) Uani 1 1 d . . . . .
C118 C 0.26236(12) 0.0866(7) -0.3391(3) 0.063(2) Uani 1 1 d . . . . .
H103 H 0.2644 0.0601 -0.3116 0.095 Uiso 1 1 calc R U . . .
H104 H 0.2516 0.1300 -0.3440 0.095 Uiso 1 1 calc R U . . .
H105 H 0.2601 0.0329 -0.3588 0.095 Uiso 1 1 calc R U . . .
C119 C 0.2761(2) 0.1863(10) -0.3878(3) 0.130(6) Uani 1 1 d . . . . .
H106 H 0.2869 0.2234 -0.3913 0.196 Uiso 1 1 calc R U . . .
H107 H 0.2738 0.1323 -0.4073 0.196 Uiso 1 1 calc R U . . .
H108 H 0.2653 0.2294 -0.3925 0.196 Uiso 1 1 calc R U . . .
C120 C 0.29653(13) 0.0741(8) -0.3370(4) 0.092(4) Uani 1 1 d . . . . .
H109 H 0.3076 0.1102 -0.3400 0.138 Uiso 1 1 calc R U . . .
H110 H 0.2986 0.0466 -0.3096 0.138 Uiso 1 1 calc R U . . .
H111 H 0.2941 0.0212 -0.3570 0.138 Uiso 1 1 calc R U . . .
C135 C 0.43351(8) 0.3031(5) -0.12881(18) 0.0334(13) Uani 1 1 d . U . . .
C136 C 0.43945(9) 0.2296(6) -0.1520(2) 0.0439(16) Uani 1 1 d . U . . .
H37 H 0.4305 0.1959 -0.1717 0.053 Uiso 1 1 calc R U . . .
C137 C 0.45849(10) 0.2039(7) -0.1469(3) 0.0563(18) Uani 1 1 d . U . . .
C138 C 0.47132(10) 0.2574(6) -0.1174(2) 0.0506(17) Uani 1 1 d . U . . .
H38 H 0.4841 0.2419 -0.1134 0.061 Uiso 1 1 calc R U . . .
C139 C 0.46606(8) 0.3330(5) -0.09353(19) 0.0367(14) Uani 1 1 d . U . . .
C140 C 0.44704(8) 0.3565(5) -0.09999(19) 0.0327(13) Uani 1 1 d . U . . .
H39 H 0.4432 0.4081 -0.0850 0.039 Uiso 1 1 calc R U . . .
C141 C 0.46494(13) 0.1183(9) -0.1706(3) 0.083(2) Uani 1 1 d . U . . .
C142 C 0.46779(19) 0.0258(11) -0.1416(5) 0.122(5) Uani 1 1 d . U . . .
H112 H 0.4767 0.0417 -0.1163 0.184 Uiso 1 1 calc R U . . .
H113 H 0.4559 0.0074 -0.1355 0.184 Uiso 1 1 calc R U . . .
H114 H 0.4725 -0.0288 -0.1550 0.184 Uiso 1 1 calc R U . . .
C143 C 0.45098(14) 0.0930(10) -0.2103(3) 0.097(4) Uani 1 1 d . U . . .
H115 H 0.4558 0.0388 -0.2238 0.146 Uiso 1 1 calc R U . . .
H116 H 0.4392 0.0739 -0.2041 0.146 Uiso 1 1 calc R U . . .
H117 H 0.4491 0.1502 -0.2282 0.146 Uiso 1 1 calc R U . . .
C144 C 0.48395(17) 0.1422(12) -0.1815(5) 0.128(5) Uani 1 1 d . U . . .
H118 H 0.4931 0.1586 -0.1567 0.192 Uiso 1 1 calc R U . . .
H119 H 0.4882 0.0851 -0.1944 0.192 Uiso 1 1 calc R U . . .
H120 H 0.4824 0.1977 -0.2002 0.192 Uiso 1 1 calc R U . . .
C145 C 0.48063(9) 0.3945(6) -0.0626(2) 0.0395(16) Uani 1 1 d . . . . .
C146 C 0.48249(10) 0.4964(6) -0.0829(3) 0.056(2) Uani 1 1 d . . . . .
H121 H 0.4866 0.4866 -0.1081 0.084 Uiso 1 1 calc R U . . .
H122 H 0.4705 0.5294 -0.0889 0.084 Uiso 1 1 calc R U . . .
H123 H 0.4915 0.5368 -0.0643 0.084 Uiso 1 1 calc R U . . .
C147 C 0.50034(9) 0.3436(6) -0.0526(2) 0.052(2) Uani 1 1 d . . . . .
H124 H 0.5047 0.3348 -0.0777 0.078 Uiso 1 1 calc R U . . .
H125 H 0.5091 0.3848 -0.0338 0.078 Uiso 1 1 calc R U . . .
H126 H 0.4994 0.2798 -0.0400 0.078 Uiso 1 1 calc R U . . .
C148 C 0.47398(9) 0.4079(6) -0.0222(2) 0.0450(17) Uani 1 1 d . . . . .
H127 H 0.4831 0.4463 -0.0030 0.068 Uiso 1 1 calc R U . . .
H128 H 0.4621 0.4420 -0.0277 0.068 Uiso 1 1 calc R U . . .
H129 H 0.4726 0.3437 -0.0104 0.068 Uiso 1 1 calc R U . . .
C149 C 0.17776(12) 0.8141(8) -0.0135(3) 0.070(3) Uani 1 1 d . . . . .
N1 N 0.37986(6) 0.2309(3) 0.00971(13) 0.0198(9) Uani 1 1 d . . . . .
N2 N 0.34228(6) 0.2095(3) 0.01241(14) 0.0232(10) Uani 1 1 d . . . . .
N3 N 0.35115(6) 0.0451(3) 0.06079(14) 0.0235(10) Uani 1 1 d . . . . .
N4 N 0.38798(6) 0.0616(3) 0.05629(13) 0.0204(9) Uani 1 1 d . . . . .
N5 N 0.34888(6) 0.3982(3) -0.06471(14) 0.0229(10) Uani 1 1 d . . . . .
N6 N 0.38164(6) 0.2624(3) -0.13140(13) 0.0209(10) Uani 1 1 d . . . . .
N7 N 0.34381(6) 0.2727(3) -0.16917(14) 0.0213(10) Uani 1 1 d . . . . .
N8 N 0.35026(7) 0.4427(4) -0.20831(14) 0.0270(11) Uani 1 1 d . . . . .
N9 N 0.38737(6) 0.4380(3) -0.16851(13) 0.0241(10) Uani 1 1 d . . . . .
N10 N 0.35305(6) 0.0855(4) -0.08549(14) 0.0243(10) Uani 1 1 d . . . . .
Ni1 Ni 0.36538(2) 0.13672(7) 0.03513(3) 0.0195(2) Uani 1 1 d . . . . .
Ni2 Ni 0.36580(2) 0.35436(7) -0.16959(3) 0.0201(2) Uani 1 1 d . . . . .
Cl1 Cl 0.42599(2) 0.35873(11) -0.01122(4) 0.0295(3) Uani 1 1 d . . . . .
Cl2 Cl 0.28768(2) 0.27533(16) -0.00824(7) 0.0620(6) Uani 1 1 d . . . . .
Cl3 Cl 0.42938(2) 0.14032(12) -0.07020(5) 0.0379(4) Uani 1 1 d . . . . .
Cl4 Cl 0.28996(2) 0.19323(12) -0.20043(5) 0.0373(4) Uani 1 1 d . . . . .
Cl5 Cl 0.19875(3) 0.7530(2) -0.01626(11) 0.0901(9) Uani 1 1 d . . . . .
Cl6 Cl 0.18291(3) 0.92024(19) 0.01957(10) 0.0855(8) Uani 1 1 d . . . . .
Cl7 Cl 0.16301(3) 0.73397(17) 0.00580(8) 0.0679(6) Uani 1 1 d . . . . .
C121 C 0.3793(2) 0.6794(16) -0.2226(6) 0.019(4) Uani 0.406(4) 1 d . U P A 1
C122 C 0.3793(5) 0.694(3) -0.2651(9) 0.024(5) Uani 0.406(4) 1 d . U P A 1
H130 H 0.3759 0.6414 -0.2837 0.029 Uiso 0.406(4) 1 calc R U P A 1
C123 C 0.3845(4) 0.789(3) -0.2794(11) 0.021(5) Uani 0.406(4) 1 d . U P A 1
C124 C 0.38700(19) 0.8642(10) -0.2509(4) 0.023(3) Uani 0.406(4) 1 d . U P A 1
H131 H 0.3894 0.9276 -0.2599 0.027 Uiso 0.406(4) 1 calc R U P A 1
C125 C 0.38636(19) 0.8539(9) -0.2090(4) 0.020(3) Uani 0.406(4) 1 d . U P A 1
C126 C 0.38202(18) 0.7586(10) -0.1959(4) 0.020(3) Uani 0.406(4) 1 d . U P A 1
H132 H 0.3810 0.7494 -0.1687 0.024 Uiso 0.406(4) 1 calc R U P A 1
C127 C 0.3857(2) 0.7977(12) -0.3230(6) 0.027(4) Uiso 0.406(4) 1 d . . P A 1
C130 C 0.3903(3) 0.9068(14) -0.3325(6) 0.048(4) Uiso 0.406(4) 1 d . . P A 1
H133 H 0.3911 0.9121 -0.3609 0.072 Uiso 0.406(4) 1 calc R U P A 1
H134 H 0.3804 0.9499 -0.3276 0.072 Uiso 0.406(4) 1 calc R U P A 1
H135 H 0.4021 0.9261 -0.3149 0.072 Uiso 0.406(4) 1 calc R U P A 1
C128 C 0.4016(3) 0.7302(14) -0.3299(6) 0.040(4) Uiso 0.406(4) 1 d . . P A 1
H136 H 0.4026 0.7349 -0.3582 0.059 Uiso 0.406(4) 1 calc R U P A 1
H137 H 0.4132 0.7506 -0.3121 0.059 Uiso 0.406(4) 1 calc R U P A 1
H138 H 0.3989 0.6625 -0.3237 0.059 Uiso 0.406(4) 1 calc R U P A 1
C129 C 0.3683(2) 0.7634(13) -0.3531(5) 0.036(4) Uiso 0.406(4) 1 d . . P A 1
H139 H 0.3700 0.7708 -0.3808 0.055 Uiso 0.406(4) 1 calc R U P A 1
H140 H 0.3659 0.6946 -0.3480 0.055 Uiso 0.406(4) 1 calc R U P A 1
H141 H 0.3577 0.8029 -0.3497 0.055 Uiso 0.406(4) 1 calc R U P A 1
C233 C 0.3907(2) 0.8152(11) -0.3100(5) 0.047(4) Uiso 0.594(4) 1 d . . P A 2
C234 C 0.4011(3) 0.9174(14) -0.3039(6) 0.080(5) Uiso 0.594(4) 1 d . . P A 2
H142 H 0.3923 0.9693 -0.3020 0.121 Uiso 0.594(4) 1 calc R U P A 2
H143 H 0.4108 0.9158 -0.2789 0.121 Uiso 0.594(4) 1 calc R U P A 2
H144 H 0.4067 0.9302 -0.3270 0.121 Uiso 0.594(4) 1 calc R U P A 2
C235 C 0.3755(3) 0.8203(15) -0.3504(6) 0.082(5) Uiso 0.594(4) 1 d . . P A 2
H145 H 0.3664 0.8702 -0.3479 0.123 Uiso 0.594(4) 1 calc R U P A 2
H146 H 0.3813 0.8373 -0.3729 0.123 Uiso 0.594(4) 1 calc R U P A 2
H147 H 0.3694 0.7567 -0.3557 0.123 Uiso 0.594(4) 1 calc R U P A 2
C236 C 0.4056(2) 0.7364(12) -0.3128(5) 0.057(4) Uiso 0.594(4) 1 d . . P A 2
H148 H 0.4149 0.7347 -0.2872 0.086 Uiso 0.594(4) 1 calc R U P A 2
H149 H 0.3997 0.6723 -0.3178 0.086 Uiso 0.594(4) 1 calc R U P A 2
H150 H 0.4116 0.7529 -0.3350 0.086 Uiso 0.594(4) 1 calc R U P A 2
C221 C 0.37133(18) 0.6905(11) -0.2244(4) 0.022(3) Uani 0.594(4) 1 d . U P A 2
C222 C 0.3815(4) 0.7060(18) -0.2542(6) 0.028(4) Uani 0.594(4) 1 d . U P A 2
H151 H 0.3893 0.6564 -0.2608 0.034 Uiso 0.594(4) 1 calc R U P A 2
C223 C 0.3800(3) 0.797(2) -0.2741(8) 0.034(5) Uani 0.594(4) 1 d . U P A 2
C150 C 0.35991(14) 0.7659(7) -0.2138(3) 0.027(2) Uani 0.594(4) 1 d . U P A 2
H152 H 0.3530 0.7535 -0.1938 0.033 Uiso 0.594(4) 1 calc R U P A 2
C151 C 0.35875(16) 0.8592(8) -0.2328(3) 0.034(2) Uani 0.594(4) 1 d . U P A 2
C152 C 0.36868(16) 0.8726(8) -0.2636(3) 0.036(2) Uani 0.594(4) 1 d . U P A 2
H153 H 0.3678 0.9332 -0.2775 0.044 Uiso 0.594(4) 1 calc R U P A 2
C153 C 0.34534(18) 0.9378(9) -0.2216(4) 0.049(3) Uani 0.594(4) 1 d . U P A 2
C154 C 0.32440(18) 0.9010(11) -0.2345(5) 0.057(4) Uani 0.594(4) 1 d . U P A 2
H154 H 0.3232 0.8381 -0.2214 0.086 Uiso 0.594(4) 1 calc R U P A 2
H155 H 0.3163 0.9491 -0.2259 0.086 Uiso 0.594(4) 1 calc R U P A 2
H156 H 0.3209 0.8933 -0.2640 0.086 Uiso 0.594(4) 1 calc R U P A 2
C155 C 0.34994(16) 0.9507(9) -0.1739(4) 0.043(3) Uani 0.594(4) 1 d . U P A 2
H157 H 0.3487 0.8875 -0.1611 0.065 Uiso 0.594(4) 1 calc R U P A 2
H158 H 0.3626 0.9746 -0.1647 0.065 Uiso 0.594(4) 1 calc R U P A 2
H159 H 0.3413 0.9977 -0.1663 0.065 Uiso 0.594(4) 1 calc R U P A 2
C156 C 0.3473(2) 1.0374(10) -0.2422(5) 0.059(4) Uani 0.594(4) 1 d . U P A 2
H160 H 0.3387 1.0847 -0.2346 0.088 Uiso 0.594(4) 1 calc R U P A 2
H161 H 0.3600 1.0613 -0.2333 0.088 Uiso 0.594(4) 1 calc R U P A 2
H162 H 0.3443 1.0291 -0.2717 0.088 Uiso 0.594(4) 1 calc R U P A 2
Cl11 Cl 0.06721(7) 0.2194(4) 0.3457(2) 0.184(2) Uani 1 1 d . U . . .
Cl12 Cl 0.04188(10) 0.3076(6) 0.3882(3) 0.246(4) Uani 1 1 d . U . . .
Cl13 Cl 0.02887(12) 0.2297(9) 0.3098(3) 0.291(5) Uani 1 1 d . U . . .
C158 C 0.0467(3) 0.297(2) 0.3390(7) 0.196(7) Uani 1 1 d . U . . .
Cl23 Cl 0.33982(15) 0.9910(8) -0.3165(3) 0.131(4) Uani 0.406(4) 1 d . U P A 1
Cl24 Cl 0.33255(17) 0.8498(8) -0.2617(4) 0.146(4) Uani 0.406(4) 1 d . U P A 1
C225 C 0.3414(4) 0.961(2) -0.2653(9) 0.093(7) Uani 0.406(4) 1 d . U P A 1
Cl25 Cl 0.3322(2) 1.0524(9) -0.2403(3) 0.166(5) Uani 0.406(4) 1 d . U P A 1
C226 C 0.40454(17) 0.8899(9) -0.1763(4) 0.044(3) Uani 0.594(4) 1 d . U P A 2
Cl26 Cl 0.42643(5) 0.8436(3) -0.18297(13) 0.0647(11) Uani 0.594(4) 1 d . U P A 2
Cl27 Cl 0.40262(6) 1.0190(3) -0.18391(13) 0.0605(10) Uani 0.594(4) 1 d . U P A 2
Cl28 Cl 0.40143(5) 0.8607(3) -0.12631(11) 0.0621(10) Uani 0.594(4) 1 d . U P A 2
C132 C 0.3707(3) 0.9468(14) -0.1602(6) 0.047(4) Uani 0.406(4) 1 d . U P A 1
H163 H 0.3723 1.0006 -0.1406 0.070 Uiso 0.406(4) 1 calc R U P A 1
H164 H 0.3599 0.9595 -0.1822 0.070 Uiso 0.406(4) 1 calc R U P A 1
H165 H 0.3689 0.8855 -0.1466 0.070 Uiso 0.406(4) 1 calc R U P A 1
C131 C 0.3891(2) 0.9381(11) -0.1786(5) 0.033(3) Uani 0.406(4) 1 d . U P A 1
C133 C 0.3905(3) 1.0408(12) -0.1988(5) 0.038(4) Uani 0.406(4) 1 d . U P A 1
H166 H 0.3922 1.0917 -0.1779 0.057 Uiso 0.406(4) 1 calc R U P A 1
H167 H 0.4010 1.0410 -0.2118 0.057 Uiso 0.406(4) 1 calc R U P A 1
H168 H 0.3791 1.0535 -0.2191 0.057 Uiso 0.406(4) 1 calc R U P A 1
C134 C 0.4062(3) 0.9162(13) -0.1434(5) 0.037(4) Uani 0.406(4) 1 d . U P A 1
H169 H 0.4080 0.9701 -0.1238 0.055 Uiso 0.406(4) 1 calc R U P A 1
H170 H 0.4042 0.8554 -0.1297 0.055 Uiso 0.406(4) 1 calc R U P A 1
H171 H 0.4173 0.9094 -0.1545 0.055 Uiso 0.406(4) 1 calc R U P A 1
C228 C 0.0617(5) 0.746(3) 0.0401(11) 0.124(8) Uani 0.479(11) 1 d . U P B 2
Cl29 Cl 0.04747(16) 0.6620(9) 0.0068(5) 0.159(5) Uani 0.479(11) 1 d . U P B 2
Cl30 Cl 0.05109(19) 0.7556(13) 0.0806(4) 0.179(5) Uani 0.479(11) 1 d . U P B 2
Cl31 Cl 0.0594(3) 0.8550(9) 0.0093(6) 0.146(5) Uani 0.479(11) 1 d . U P B 2
C227 C 0.0479(4) 0.785(3) 0.0340(10) 0.122(7) Uani 0.521(11) 1 d . U P B 1
Cl20 Cl 0.05291(10) 0.6446(5) 0.0450(4) 0.113(3) Uani 0.521(11) 1 d . U P B 1
Cl21 Cl 0.0573(3) 0.8034(16) -0.0054(5) 0.194(7) Uani 0.521(11) 1 d . U P B 1
Cl22 Cl 0.06005(11) 0.8334(7) 0.0813(3) 0.119(3) Uani 0.521(11) 1 d . U P B 1
C230 C 0.16067(11) 0.1366(7) 0.3927(3) 0.056(2) Uani 1 1 d . U . C 1
C231 C 0.1898(2) 0.0886(8) 0.3767(4) 0.103(4) Uani 1 1 d . U . C 1
O1 O 0.16108(19) -0.0427(10) 0.3680(4) 0.180(5) Uani 1 1 d . U . C 1
C232 C 0.1692(3) 0.0741(12) 0.3706(4) 0.137(6) Uani 1 1 d . U . C 1
O2 O 0.0204(2) 0.6649(14) 0.2622(5) 0.235(8) Uani 1 1 d D U . . .
C237 C 0.0507(3) 0.611(2) 0.3029(8) 0.278(14) Uani 1 1 d D U . . .
C238 C 0.0209(4) 0.542(3) 0.3135(11) 0.316(16) Uani 1 1 d D U . . .
C239 C 0.0306(4) 0.625(3) 0.3020(12) 0.306(15) Uani 1 1 d D U . . .
C157 C 0.2009(3) 0.7895(17) 0.1303(5) 0.082(5) Uani 0.485(5) 1 d D U P D 1
Cl8 Cl 0.2064(2) 0.7861(10) 0.1904(5) 0.184(6) Uani 0.485(5) 1 d D U P D 1
Cl9 Cl 0.17988(9) 0.7129(6) 0.12053(19) 0.0826(18) Uani 0.485(5) 1 d D U P D 1
Cl10 Cl 0.21464(7) 0.7455(4) 0.09447(19) 0.0849(18) Uani 0.485(5) 1 d D U P D 1
Cl32 Cl 0.1653(2) 0.7893(10) 0.1679(4) 0.080(3) Uani 0.206(2) 1 d D U P D 2
Cl33 Cl 0.1845(2) 0.6110(13) 0.1559(6) 0.097(4) Uani 0.206(2) 1 d D U P D 2
C240 C 0.1899(3) 0.733(2) 0.185(2) 0.107(8) Uani 0.206(2) 1 d D U P D 2
Cl34 Cl 0.21203(14) 0.8011(8) 0.1762(3) 0.032(2) Uani 0.206(2) 1 d D U P D 2
Cl35 Cl 0.1817(2) 0.8214(8) 0.1825(4) 0.116(4) Uani 0.309(7) 1 d D U P D 3
Cl36 Cl 0.2157(2) 0.8105(11) 0.1542(7) 0.130(5) Uani 0.309(7) 1 d D U P D 3
C241 C 0.1909(4) 0.791(2) 0.1381(12) 0.105(7) Uani 0.309(7) 1 d D U P D 3
Cl37 Cl 0.1874(3) 0.6624(13) 0.1294(6) 0.138(6) Uani 0.309(7) 1 d D U P D 3
C242 C 0.4812(3) 0.4412(16) -0.2199(8) 0.198(8) Uani 1 1 d D U . E 2
C243 C 0.48293(19) 0.5608(16) -0.2423(4) 0.167(8) Uani 1 1 d D U . E 2
C244 C 0.4555(4) 0.4403(18) -0.2277(8) 0.277(13) Uani 1 1 d D U . E 2
O3 O 0.4822(3) 0.3695(17) -0.2657(8) 0.341(11) Uani 1 1 d D U . E 2
C245 C 0.4602(2) 0.6819(15) -0.2428(5) 0.145(6) Uani 1 1 d D U . F 1
C246 C 0.4567(3) 0.6267(19) -0.1986(5) 0.167(7) Uani 1 1 d D U . F 1
O4 O 0.4414(3) 0.7416(19) -0.2063(7) 0.369(14) Uani 1 1 d D U . F 1
C247 C 0.4709(3) 0.719(2) -0.1732(8) 0.256(13) Uani 1 1 d D U . F 1
O5 O 0.1800(2) 0.9528(11) 0.4307(5) 0.188(5) Uiso 1 1 d . . . G 3

loop_
_atom_site_aniso_label
_atom_site_aniso_U_11
_atom_site_aniso_U_22
_atom_site_aniso_U_33
_atom_site_aniso_U_23
_atom_site_aniso_U_13
_atom_site_aniso_U_12
C1 0.022(3) 0.020(3) 0.022(3) -0.005(2) 0.011(2) 0.003(2)
C2 0.023(3) 0.021(3) 0.027(3) -0.003(2) 0.012(2) -0.002(2)
C3 0.026(3) 0.017(3) 0.024(3) -0.004(2) 0.012(2) -0.002(2)
C4 0.024(3) 0.019(3) 0.022(3) -0.003(2) 0.009(2) -0.002(2)
C5 0.028(3) 0.013(3) 0.023(3) -0.003(2) 0.009(2) 0.000(2)
C6 0.022(3) 0.019(3) 0.030(3) -0.004(2) 0.011(2) 0.001(2)
C7 0.027(3) 0.024(3) 0.040(3) 0.001(3) 0.015(3) 0.009(2)
C8 0.027(3) 0.033(4) 0.055(4) 0.008(3) 0.021(3) 0.012(3)
C9 0.024(3) 0.031(3) 0.042(3) 0.002(3) 0.020(3) 0.002(2)
C10 0.028(3) 0.037(4) 0.043(4) 0.004(3) 0.019(3) 0.005(3)
C11 0.029(3) 0.029(3) 0.041(3) 0.003(3) 0.019(3) 0.005(3)
C12 0.028(3) 0.045(4) 0.052(4) 0.014(3) 0.023(3) 0.002(3)
C13 0.033(3) 0.031(4) 0.046(4) 0.013(3) 0.017(3) -0.002(3)
C14 0.026(3) 0.026(3) 0.030(3) 0.001(2) 0.010(2) -0.002(2)
C15 0.027(3) 0.020(3) 0.026(3) 0.002(2) 0.008(2) 0.001(2)
C16 0.027(3) 0.024(3) 0.025(3) 0.000(2) 0.010(2) -0.002(2)
C17 0.032(3) 0.027(3) 0.038(3) 0.013(3) 0.014(3) 0.011(3)
C18 0.021(3) 0.039(4) 0.035(3) 0.008(3) 0.006(2) 0.004(3)
C19 0.020(3) 0.027(3) 0.028(3) -0.004(2) 0.005(2) 0.001(2)
C20 0.020(3) 0.024(3) 0.024(3) -0.001(2) 0.011(2) 0.000(2)
C21 0.032(3) 0.022(3) 0.021(3) -0.004(2) 0.013(2) -0.002(2)
C22 0.033(3) 0.032(3) 0.025(3) -0.001(3) 0.011(2) -0.007(3)
C23 0.051(4) 0.027(3) 0.027(3) 0.005(3) 0.013(3) -0.012(3)
C24 0.049(4) 0.024(3) 0.029(3) 0.006(3) 0.013(3) 0.002(3)
C25 0.037(3) 0.031(3) 0.026(3) 0.001(3) 0.012(2) 0.006(3)
C26 0.034(3) 0.025(3) 0.018(3) -0.002(2) 0.010(2) 0.000(2)
C27 0.027(3) 0.024(3) 0.028(3) -0.004(2) 0.005(2) 0.007(2)
C28 0.035(3) 0.032(4) 0.028(3) -0.007(3) 0.009(2) 0.007(3)
C29 0.037(3) 0.040(4) 0.027(3) -0.003(3) 0.002(3) 0.013(3)
C30 0.031(3) 0.045(4) 0.045(4) -0.005(3) 0.000(3) 0.014(3)
C31 0.024(3) 0.041(4) 0.049(4) -0.002(3) 0.006(3) 0.008(3)
C32 0.028(3) 0.027(3) 0.031(3) -0.001(2) 0.010(2) 0.008(2)
C33 0.029(3) 0.037(4) 0.051(4) 0.016(3) 0.023(3) 0.011(3)
C34 0.028(3) 0.042(4) 0.044(4) 0.010(3) 0.018(3) 0.010(3)
C35 0.029(3) 0.040(4) 0.048(4) 0.016(3) 0.017(3) 0.009(3)
C36 0.027(3) 0.042(4) 0.048(4) 0.018(3) 0.018(3) 0.011(3)
C37 0.030(3) 0.041(4) 0.045(4) 0.014(3) 0.022(3) 0.011(3)
C38 0.026(3) 0.043(4) 0.048(4) 0.011(3) 0.017(3) 0.003(3)
C39 0.024(3) 0.057(5) 0.044(4) 0.011(3) 0.011(3) 0.009(3)
C40 0.037(4) 0.059(5) 0.046(4) 0.001(4) 0.008(3) 0.007(3)
C41 0.039(4) 0.078(6) 0.054(5) 0.019(4) 0.014(3) 0.015(4)
C42 0.024(3) 0.060(5) 0.060(5) 0.007(4) 0.012(3) 0.008(3)
C43 0.037(4) 0.049(4) 0.046(4) 0.011(3) 0.023(3) 0.006(3)
C44 0.055(5) 0.058(5) 0.055(5) -0.008(4) 0.028(4) -0.006(4)
C45 0.082(6) 0.089(7) 0.048(5) 0.012(5) 0.030(4) 0.020(5)
C46 0.046(4) 0.067(6) 0.084(6) -0.019(5) 0.040(4) -0.001(4)
C47 0.025(3) 0.019(3) 0.032(3) 0.004(2) 0.012(2) 0.000(2)
C48 0.024(3) 0.032(3) 0.024(3) 0.004(2) 0.012(2) 0.000(2)
C49 0.021(3) 0.028(3) 0.031(3) -0.001(2) 0.009(2) 0.004(2)
C50 0.043(3) 0.024(3) 0.027(3) 0.003(2) 0.006(3) 0.005(3)
C51 0.073(5) 0.023(3) 0.029(3) 0.001(3) 0.016(3) -0.001(3)
C52 0.053(4) 0.021(3) 0.031(3) -0.003(3) 0.012(3) 0.002(3)
C53 0.033(3) 0.028(3) 0.032(3) 0.000(3) 0.012(2) 0.005(3)
C54 0.043(4) 0.038(4) 0.052(4) -0.011(3) 0.024(3) 0.000(3)
C55 0.040(4) 0.036(4) 0.037(3) -0.011(3) 0.009(3) 0.002(3)
C56 0.051(4) 0.024(3) 0.042(4) -0.002(3) 0.014(3) 0.006(3)
C57 0.153(9) 0.026(4) 0.029(4) 0.002(3) 0.007(4) 0.006(5)
C58 0.180(12) 0.091(8) 0.054(5) 0.000(5) 0.076(7) 0.001(8)
C59 0.267(16) 0.037(5) 0.031(4) 0.009(4) 0.024(7) 0.006(7)
C60 0.211(14) 0.066(7) 0.038(5) -0.005(5) -0.027(7) -0.007(8)
C61 0.018(3) 0.029(3) 0.028(3) 0.005(2) 0.009(2) 0.000(2)
C62 0.024(3) 0.029(3) 0.036(3) 0.003(3) 0.009(2) 0.004(2)
C63 0.020(3) 0.042(4) 0.037(3) 0.007(3) 0.012(2) 0.006(3)
C64 0.019(3) 0.043(4) 0.042(3) 0.001(3) 0.007(2) -0.007(3)
C65 0.023(3) 0.045(4) 0.034(3) 0.001(3) 0.008(2) -0.005(3)
C66 0.022(3) 0.034(4) 0.033(3) 0.001(3) 0.008(2) 0.001(2)
C67 0.025(3) 0.049(4) 0.053(4) 0.005(3) 0.016(3) 0.012(3)
C68 0.027(3) 0.050(4) 0.065(5) -0.001(4) 0.023(3) 0.008(3)
C69 0.048(4) 0.064(6) 0.074(5) 0.019(4) 0.030(4) 0.027(4)
C70 0.023(3) 0.073(6) 0.062(5) -0.008(4) 0.014(3) 0.006(3)
C71 0.031(3) 0.060(5) 0.057(4) -0.021(4) 0.014(3) -0.013(3)
C72 0.044(4) 0.077(6) 0.064(5) -0.031(5) 0.019(4) -0.022(4)
C73 0.086(6) 0.047(5) 0.083(6) -0.015(5) 0.039(5) -0.024(5)
C74 0.048(5) 0.100(8) 0.080(6) -0.044(6) 0.005(4) -0.011(5)
C75 0.022(3) 0.024(3) 0.022(3) -0.006(2) 0.005(2) -0.006(2)
C76 0.019(3) 0.024(3) 0.032(3) -0.004(2) 0.002(2) -0.004(2)
C77 0.027(3) 0.024(3) 0.021(3) -0.003(2) 0.002(2) -0.003(2)
C78 0.022(3) 0.019(3) 0.019(3) -0.002(2) 0.006(2) -0.003(2)
C79 0.024(3) 0.018(3) 0.021(3) -0.005(2) 0.006(2) -0.004(2)
C80 0.023(3) 0.021(3) 0.026(3) -0.004(2) 0.013(2) -0.004(2)
C81 0.023(3) 0.021(3) 0.033(3) -0.008(2) 0.012(2) -0.006(2)
C82 0.014(3) 0.027(3) 0.036(3) -0.005(3) 0.007(2) -0.001(2)
C83 0.023(3) 0.021(3) 0.024(3) -0.006(2) 0.005(2) 0.001(2)
C84 0.025(3) 0.024(3) 0.031(3) -0.006(2) 0.008(2) 0.003(2)
C85 0.030(3) 0.024(3) 0.028(3) -0.004(2) 0.004(2) 0.001(2)
C86 0.038(3) 0.036(4) 0.029(3) 0.001(3) 0.001(3) 0.003(3)
C87 0.052(4) 0.025(3) 0.032(3) 0.006(3) 0.003(3) 0.002(3)
C88 0.056(4) 0.020(3) 0.026(3) 0.003(2) 0.006(3) -0.006(3)
C89 0.059(4) 0.020(3) 0.020(3) 0.002(2) 0.002(3) -0.013(3)
C90 0.046(4) 0.034(4) 0.017(3) 0.000(2) 0.008(2) -0.019(3)
C91 0.054(4) 0.035(4) 0.028(3) 0.009(3) 0.002(3) -0.027(3)
C92 0.039(4) 0.054(5) 0.029(3) -0.002(3) 0.006(3) -0.031(3)
C93 0.032(3) 0.033(4) 0.021(3) -0.007(2) 0.008(2) -0.017(3)
C94 0.028(3) 0.035(4) 0.022(3) -0.007(3) 0.007(2) -0.010(3)
C95 0.033(3) 0.023(3) 0.025(3) -0.004(2) 0.006(2) -0.006(2)
C96 0.029(3) 0.036(4) 0.030(3) 0.002(3) 0.006(2) 0.001(3)
C97 0.046(4) 0.037(4) 0.029(3) 0.008(3) 0.006(3) 0.008(3)
C98 0.058(4) 0.026(3) 0.027(3) 0.005(3) 0.012(3) -0.003(3)
C99 0.038(3) 0.030(3) 0.029(3) 0.002(3) 0.009(3) -0.011(3)
C100 0.035(3) 0.024(3) 0.020(3) -0.001(2) 0.006(2) -0.002(2)
C101 0.029(3) 0.022(3) 0.028(3) -0.010(2) 0.013(2) -0.006(2)
C102 0.028(3) 0.024(3) 0.027(3) -0.008(2) 0.011(2) -0.012(2)
C103 0.038(3) 0.033(4) 0.025(3) -0.003(3) 0.011(2) -0.013(3)
C104 0.043(4) 0.043(4) 0.035(3) -0.001(3) 0.023(3) -0.012(3)
C105 0.032(3) 0.047(4) 0.049(4) -0.008(3) 0.024(3) -0.010(3)
C106 0.023(3) 0.038(4) 0.040(3) -0.006(3) 0.010(2) -0.010(3)
C107 0.026(3) 0.036(4) 0.027(3) -0.003(3) 0.004(2) -0.001(3)
C108 0.031(3) 0.029(3) 0.030(3) -0.001(3) 0.003(2) 0.001(3)
C109 0.030(3) 0.042(4) 0.030(3) 0.010(3) 0.006(2) 0.002(3)
C110 0.036(4) 0.063(5) 0.026(3) -0.001(3) 0.005(3) -0.009(3)
C111 0.039(4) 0.063(5) 0.032(3) -0.011(3) 0.013(3) -0.013(3)
C112 0.033(3) 0.039(4) 0.041(4) -0.011(3) 0.013(3) -0.004(3)
C113 0.025(3) 0.051(5) 0.050(4) 0.007(3) 0.002(3) 0.008(3)
C114 0.043(4) 0.053(5) 0.056(4) 0.010(4) 0.010(3) 0.019(4)
C115 0.051(5) 0.066(6) 0.095(7) 0.020(5) 0.038(5) 0.017(4)
C116 0.049(5) 0.060(6) 0.091(7) 0.014(5) -0.024(4) 0.008(4)
C117 0.055(5) 0.071(6) 0.057(5) -0.033(4) 0.026(4) -0.030(4)
C118 0.055(5) 0.062(6) 0.077(6) -0.026(5) 0.023(4) -0.015(4)
C119 0.229(17) 0.125(11) 0.042(5) -0.037(6) 0.040(8) -0.098(11)
C120 0.058(5) 0.101(8) 0.125(9) -0.085(7) 0.036(6) -0.023(5)
C135 0.025(3) 0.044(3) 0.031(3) -0.008(3) 0.007(2) -0.014(2)
C136 0.029(3) 0.062(4) 0.042(3) -0.022(3) 0.011(2) -0.010(3)
C137 0.037(3) 0.074(4) 0.060(4) -0.026(3) 0.015(3) -0.007(3)
C138 0.028(3) 0.070(4) 0.055(4) -0.014(3) 0.012(3) -0.009(3)
C139 0.023(3) 0.053(4) 0.035(3) -0.006(3) 0.008(2) -0.015(3)
C140 0.027(3) 0.042(3) 0.032(3) -0.004(3) 0.010(2) -0.013(2)
C141 0.051(4) 0.105(5) 0.092(5) -0.048(4) 0.015(4) 0.002(4)
C142 0.102(8) 0.119(9) 0.134(9) -0.062(8) 0.000(7) 0.030(7)
C143 0.070(6) 0.130(8) 0.089(7) -0.065(6) 0.010(5) 0.009(6)
C144 0.077(7) 0.162(10) 0.158(10) -0.087(8) 0.054(7) -0.010(7)
C145 0.026(3) 0.052(4) 0.040(4) -0.004(3) 0.004(3) -0.019(3)
C146 0.038(4) 0.062(5) 0.063(5) 0.002(4) -0.001(3) -0.028(4)
C147 0.024(3) 0.070(5) 0.060(5) -0.007(4) 0.005(3) -0.015(3)
C148 0.036(4) 0.057(5) 0.038(4) -0.007(3) 0.000(3) -0.018(3)
C149 0.055(5) 0.070(6) 0.092(7) -0.013(5) 0.029(5) -0.004(4)
N1 0.019(2) 0.018(2) 0.024(2) -0.0020(18) 0.0079(17) -0.0019(18)
N2 0.021(2) 0.021(3) 0.030(2) 0.000(2) 0.0113(19) 0.0017(19)
N3 0.022(2) 0.021(3) 0.031(2) 0.002(2) 0.0136(19) 0.0002(19)
N4 0.022(2) 0.017(2) 0.025(2) 0.0017(18) 0.0095(18) 0.0027(18)
N5 0.024(2) 0.021(2) 0.024(2) -0.0015(19) 0.0073(18) 0.0021(19)
N6 0.019(2) 0.021(2) 0.023(2) -0.0027(19) 0.0060(18) -0.0046(18)
N7 0.023(2) 0.014(2) 0.027(2) -0.0014(18) 0.0065(18) 0.0011(18)
N8 0.037(3) 0.019(3) 0.023(2) 0.001(2) 0.005(2) -0.003(2)
N9 0.030(3) 0.023(3) 0.019(2) -0.0030(19) 0.0059(18) -0.011(2)
N10 0.027(2) 0.023(3) 0.025(2) -0.001(2) 0.0097(19) -0.007(2)
Ni1 0.0181(4) 0.0180(5) 0.0247(5) 0.0016(4) 0.0097(3) 0.0005(4)
Ni2 0.0222(5) 0.0175(5) 0.0208(5) -0.0001(4) 0.0053(3) -0.0055(4)
Cl1 0.0224(7) 0.0293(8) 0.0404(8) 0.0041(6) 0.0147(6) -0.0031(6)
Cl2 0.0298(8) 0.0708(13) 0.0953(15) 0.0439(12) 0.0347(9) 0.0269(8)
Cl3 0.0203(7) 0.0362(9) 0.0521(9) 0.0030(7) -0.0028(6) -0.0025(6)
Cl4 0.0183(7) 0.0439(9) 0.0476(9) 0.0039(7) 0.0026(6) -0.0051(6)
Cl5 0.0599(13) 0.0729(16) 0.151(3) -0.0217(16) 0.0515(15) -0.0003(12)
Cl6 0.0561(13) 0.0644(15) 0.138(2) -0.0354(15) 0.0255(13) -0.0036(11)
Cl7 0.0539(11) 0.0583(13) 0.0956(16) 0.0174(12) 0.0253(11) 0.0014(10)
C121 0.015(8) 0.020(7) 0.021(7) 0.011(6) 0.002(8) -0.002(7)
C122 0.031(10) 0.025(10) 0.015(10) -0.002(8) 0.004(8) -0.008(8)
C123 0.026(10) 0.024(9) 0.020(9) 0.006(7) 0.018(7) -0.001(8)
C124 0.037(7) 0.015(6) 0.019(6) -0.001(5) 0.011(5) 0.001(5)
C125 0.032(6) 0.013(6) 0.020(6) 0.002(5) 0.016(5) 0.002(5)
C126 0.029(6) 0.016(6) 0.020(6) -0.003(5) 0.015(5) -0.005(5)
C221 0.021(6) 0.021(6) 0.021(5) -0.001(4) -0.001(6) -0.008(6)
C222 0.029(7) 0.020(7) 0.032(10) 0.002(7) 0.000(7) -0.002(5)
C223 0.042(10) 0.042(8) 0.022(8) 0.007(6) 0.012(7) 0.001(8)
C150 0.033(5) 0.023(5) 0.027(5) -0.005(4) 0.009(4) 0.004(4)
C151 0.045(6) 0.021(5) 0.034(5) -0.004(4) 0.005(4) 0.009(4)
C152 0.057(6) 0.025(5) 0.026(5) 0.004(4) 0.007(4) 0.003(5)
C153 0.058(7) 0.034(6) 0.049(6) -0.006(5) 0.002(5) 0.017(5)
C154 0.047(7) 0.054(8) 0.067(8) -0.019(7) 0.002(6) 0.023(6)
C155 0.040(6) 0.036(7) 0.053(7) -0.022(5) 0.010(5) 0.009(5)
C156 0.060(8) 0.032(7) 0.084(10) -0.011(7) 0.016(7) 0.029(6)
Cl11 0.127(3) 0.169(5) 0.250(6) -0.084(4) 0.027(4) -0.010(3)
Cl12 0.213(7) 0.259(8) 0.285(9) -0.114(7) 0.098(6) -0.018(6)
Cl13 0.212(7) 0.406(12) 0.236(8) -0.078(8) 0.011(6) 0.055(8)
C158 0.104(10) 0.299(17) 0.192(14) -0.090(14) 0.046(10) 0.001(12)
Cl23 0.145(8) 0.145(8) 0.114(6) 0.021(6) 0.049(6) 0.063(6)
Cl24 0.149(9) 0.105(7) 0.161(9) 0.018(6) -0.013(7) -0.008(6)
C225 0.108(14) 0.084(13) 0.086(13) 0.002(12) 0.021(11) 0.012(12)
Cl25 0.237(13) 0.152(9) 0.109(7) -0.008(6) 0.039(7) 0.111(9)
C226 0.044(6) 0.042(7) 0.047(7) -0.007(5) 0.013(5) -0.007(5)
Cl26 0.0533(19) 0.053(2) 0.094(3) -0.0023(18) 0.0302(18) -0.0028(15)
Cl27 0.060(2) 0.0385(19) 0.086(3) -0.0045(17) 0.023(2) -0.0096(16)
Cl28 0.068(2) 0.074(3) 0.0447(18) 0.0022(18) 0.0139(16) 0.0139(19)
C132 0.050(10) 0.046(11) 0.053(10) -0.016(8) 0.032(8) -0.008(8)
C131 0.051(8) 0.020(7) 0.030(7) -0.013(6) 0.011(6) -0.001(6)
C133 0.039(10) 0.028(9) 0.044(9) 0.001(7) 0.005(8) 0.005(8)
C134 0.059(10) 0.023(8) 0.028(8) 0.001(7) 0.007(7) -0.002(7)
C228 0.097(13) 0.137(15) 0.145(15) -0.005(14) 0.039(13) -0.007(13)
Cl29 0.142(8) 0.138(8) 0.199(13) -0.063(9) 0.040(8) -0.029(6)
Cl30 0.163(10) 0.216(14) 0.156(9) 0.012(9) 0.030(7) 0.002(10)
Cl31 0.150(9) 0.092(6) 0.199(14) 0.020(6) 0.047(9) -0.026(6)
C227 0.086(12) 0.153(15) 0.139(14) 0.005(13) 0.048(12) 0.012(12)
Cl20 0.089(4) 0.073(4) 0.187(9) -0.009(5) 0.054(5) -0.003(3)
Cl21 0.165(10) 0.279(18) 0.147(10) 0.094(12) 0.052(8) 0.027(13)
Cl22 0.091(5) 0.119(6) 0.147(6) -0.031(5) 0.027(4) 0.018(4)
C230 0.043(4) 0.063(5) 0.064(5) -0.002(4) 0.020(4) 0.007(4)
C231 0.149(11) 0.065(7) 0.105(9) -0.028(6) 0.050(8) -0.068(7)
O1 0.185(11) 0.183(12) 0.218(13) 0.060(10) 0.144(10) 0.027(9)
C232 0.230(15) 0.093(9) 0.077(8) -0.030(7) 0.006(9) 0.019(10)
O2 0.259(17) 0.274(18) 0.190(14) -0.114(14) 0.093(13) -0.127(15)
C237 0.23(2) 0.38(3) 0.26(2) -0.13(2) 0.13(2) -0.16(2)
C238 0.25(2) 0.40(3) 0.34(3) 0.10(3) 0.15(2) -0.13(2)
C239 0.32(2) 0.31(2) 0.31(2) -0.05(2) 0.12(2) -0.02(2)
C157 0.073(9) 0.070(9) 0.097(10) 0.000(8) 0.004(9) -0.011(8)
Cl8 0.179(10) 0.115(7) 0.192(10) -0.034(8) -0.098(8) 0.012(7)
Cl9 0.075(4) 0.091(5) 0.073(3) -0.006(3) -0.003(3) -0.022(3)
Cl10 0.067(3) 0.082(4) 0.107(4) 0.014(3) 0.022(3) 0.004(3)
Cl32 0.088(8) 0.065(7) 0.102(8) 0.023(6) 0.051(7) 0.015(6)
Cl33 0.097(9) 0.081(9) 0.115(11) -0.016(8) 0.024(8) 0.006(7)
C240 0.103(12) 0.091(12) 0.117(12) -0.004(11) 0.006(11) 0.009(11)
Cl34 0.028(4) 0.036(5) 0.028(4) 0.001(4) 0.001(3) 0.011(4)
Cl35 0.153(10) 0.071(6) 0.139(9) -0.002(6) 0.063(8) 0.005(6)
Cl36 0.102(8) 0.102(8) 0.178(13) -0.002(9) 0.015(9) 0.049(7)
C241 0.097(11) 0.089(10) 0.112(10) -0.015(10) -0.011(10) 0.001(10)
Cl37 0.145(11) 0.116(11) 0.129(11) -0.058(9) -0.021(9) 0.012(9)
C242 0.210(15) 0.192(16) 0.187(15) -0.011(14) 0.036(14) -0.061(14)
C243 0.091(9) 0.35(3) 0.060(7) -0.024(11) 0.028(6) -0.057(13)
C244 0.43(3) 0.25(2) 0.24(2) 0.069(19) 0.25(2) 0.05(2)
O3 0.367(19) 0.33(2) 0.298(19) -0.018(17) 0.009(17) -0.015(17)
C245 0.139(13) 0.188(17) 0.113(11) -0.009(11) 0.042(10) 0.002(12)
C246 0.124(11) 0.273(19) 0.128(11) -0.048(12) 0.077(10) -0.064(12)
O4 0.37(3) 0.42(3) 0.32(3) -0.08(2) 0.08(2) -0.16(2)
C247 0.166(19) 0.36(3) 0.23(2) 0.02(2) 0.011(18) 0.07(2)

loop_
_atom_type_symbol
_atom_type_description
_atom_type_scat_dispersion_real
_atom_type_scat_dispersion_imag
_atom_type_scat_source
C C 0.0181 0.0091 'International Tables Vol C Tables 4.2.6.8 and 6.1.1.4'
H H 0.0000 0.0000 'International Tables Vol C Tables 4.2.6.8 and 6.1.1.4'
N N 0.0311 0.0180 'International Tables Vol C Tables 4.2.6.8 and 6.1.1.4'
Cl Cl 0.3639 0.7018 'International Tables Vol C Tables 4.2.6.8 and 6.1.1.4'
Ni Ni -3.0029 0.5091 'International Tables Vol C Tables 4.2.6.8 and 6.1.1.4'
O O 0.0492 0.0322 'International Tables Vol C Tables 4.2.6.8 and 6.1.1.4'

loop_
_geom_angle_atom_site_label_1
_geom_angle_atom_site_label_2
_geom_angle_atom_site_label_3
_geom_angle
_geom_angle_site_symmetry_3
N1 C1 C20 123.5(5) .
N1 C1 C2 109.3(5) .
C20 C1 C2 127.1(5) .
C3 C2 C1 108.2(5) .
C3 C2 Cl1 125.2(4) .
C1 C2 Cl1 126.6(4) .
C2 C3 C4 104.6(5) .
C2 C3 C21 135.2(5) .
C4 C3 C21 119.6(5) .
N1 C4 C5 126.2(5) .
N1 C4 C3 113.0(5) .
C5 C4 C3 120.7(5) .
C4 C5 C6 121.7(5) .
C4 C5 N5 119.6(5) .
C6 C5 N5 118.4(5) .
N2 C6 C5 126.0(5) .
N2 C6 C7 113.1(5) .
C5 C6 C7 120.5(5) .
C8 C7 C6 104.6(5) .
C8 C7 C32 135.4(6) .
C6 C7 C32 119.8(5) .
C7 C8 C9 108.9(5) .
C7 C8 Cl2 124.2(5) .
C9 C8 Cl2 126.8(5) .
N2 C9 C10 123.3(5) .
N2 C9 C8 109.1(5) .
C10 C9 C8 127.4(5) .
C11 C10 C9 121.5(5) .
C11 C10 C33 116.4(5) .
C9 C10 C33 121.5(5) .
C10 C11 N3 126.8(5) .
C10 C11 C12 123.5(5) .
N3 C11 C12 109.5(5) .
C13 C12 C11 108.0(5) .
C12 C13 C14 106.4(6) .
N3 C14 C15 124.7(5) .
N3 C14 C13 111.3(5) .
C15 C14 C13 123.9(5) .
C16 C15 C14 122.6(5) .
C16 C15 C47 118.5(5) .
C14 C15 C47 118.6(5) .
C15 C16 N4 125.6(5) .
C15 C16 C17 124.1(5) .
N4 C16 C17 109.4(5) .
C18 C17 C16 107.9(5) .
C17 C18 C19 107.3(5) .
N4 C19 C20 126.1(5) .
N4 C19 C18 110.1(5) .
C20 C19 C18 123.7(5) .
C19 C20 C1 121.8(5) .
C19 C20 C61 117.2(5) .
C1 C20 C61 120.9(5) .
C26 C21 C22 118.2(5) .
C26 C21 C3 118.1(5) .
C22 C21 C3 123.0(5) .
C23 C22 C21 120.8(6) .
C22 C23 C24 119.4(6) .
C25 C24 C23 121.1(6) .
C24 C25 C26 120.6(6) .
C25 C26 C21 119.3(5) .
C25 C26 N5 120.8(5) .
C21 C26 N5 119.7(5) .
C28 C27 N5 121.9(5) .
C28 C27 C32 119.2(5) .
N5 C27 C32 118.9(5) .
C29 C28 C27 121.1(6) .
C28 C29 C30 120.3(6) .
C31 C30 C29 119.9(6) .
C30 C31 C32 121.5(6) .
C31 C32 C27 117.8(6) .
C31 C32 C7 124.5(6) .
C27 C32 C7 117.4(5) .
C38 C33 C34 119.7(6) .
C38 C33 C10 120.8(6) .
C34 C33 C10 119.5(6) .
C35 C34 C33 121.6(6) .
C34 C35 C36 116.9(6) .
C34 C35 C39 120.3(6) .
C36 C35 C39 122.6(6) .
C37 C36 C35 123.2(6) .
C36 C37 C38 117.7(6) .
C36 C37 C43 123.1(5) .
C38 C37 C43 119.2(6) .
C33 C38 C37 120.9(7) .
C42 C39 C35 112.9(6) .
C42 C39 C41 108.8(5) .
C35 C39 C41 107.4(6) .
C42 C39 C40 108.1(6) .
C35 C39 C40 112.4(5) .
C41 C39 C40 107.0(6) .
C46 C43 C44 109.3(6) .
C46 C43 C37 112.4(6) .
C44 C43 C37 110.2(5) .
C46 C43 C45 107.4(6) .
C44 C43 C45 108.2(7) .
C37 C43 C45 109.3(6) .
C48 C47 C52 119.2(5) .
C48 C47 C15 120.2(5) .
C52 C47 C15 120.7(5) .
C47 C48 C49 121.7(5) .
C48 C49 C50 117.5(5) .
C48 C49 C53 119.3(5) .
C50 C49 C53 123.2(5) .
C51 C50 C49 122.7(6) .
C50 C51 C52 117.8(6) .
C50 C51 C57 122.9(6) .
C52 C51 C57 119.3(6) .
C47 C52 C51 121.1(6) .
C49 C53 C56 113.7(5) .
C49 C53 C55 109.7(5) .
C56 C53 C55 106.9(5) .
C49 C53 C54 108.8(5) .
C56 C53 C54 108.5(5) .
C55 C53 C54 109.1(5) .
C59 C57 C60 111.9(9) .
C59 C57 C51 111.8(7) .
C60 C57 C51 109.7(8) .
C59 C57 C58 107.3(10) .
C60 C57 C58 108.2(9) .
C51 C57 C58 107.9(7) .
C62 C61 C66 119.5(5) .
C62 C61 C20 121.9(5) .
C66 C61 C20 118.5(5) .
C63 C62 C61 121.3(6) .
C62 C63 C64 117.8(5) .
C62 C63 C67 119.5(6) .
C64 C63 C67 122.8(5) .
C65 C64 C63 122.7(5) .
C66 C65 C64 117.5(6) .
C66 C65 C71 121.2(6) .
C64 C65 C71 121.2(5) .
C65 C66 C61 121.2(6) .
C68 C67 C69 109.7(7) .
C68 C67 C70 108.9(6) .
C69 C67 C70 108.2(6) .
C68 C67 C63 110.4(5) .
C69 C67 C63 107.7(5) .
C70 C67 C63 111.9(6) .
C74 C71 C72 106.9(7) .
C74 C71 C65 112.3(7) .
C72 C71 C65 111.9(6) .
C74 C71 C73 108.9(7) .
C72 C71 C73 108.5(7) .
C65 C71 C73 108.3(6) .
N6 C75 C76 109.8(5) .
N6 C75 C94 122.8(5) .
C76 C75 C94 127.2(5) .
C77 C76 C75 108.7(5) .
C77 C76 Cl3 124.4(5) .
C75 C76 Cl3 126.8(4) .
C76 C77 C78 104.3(5) .
C76 C77 C95 135.5(5) .
C78 C77 C95 119.6(5) .
N6 C78 C79 126.5(5) .
N6 C78 C77 112.2(5) .
C79 C78 C77 121.2(5) .
C80 C79 C78 121.3(5) .
C80 C79 N10 119.5(5) .
C78 C79 N10 119.0(5) .
N7 C80 C79 126.9(5) .
N7 C80 C81 111.9(5) .
C79 C80 C81 120.6(5) .
C82 C81 C80 104.7(5) .
C82 C81 C101 136.6(5) .
C80 C81 C101 118.6(5) .
C81 C82 C83 109.0(5) .
C81 C82 Cl4 124.2(4) .
C83 C82 Cl4 126.8(4) .
N7 C83 C84 123.9(5) .
N7 C83 C82 108.5(5) .
C84 C83 C82 127.3(5) .
C85 C84 C83 122.0(5) .
C85 C84 C107 117.9(5) .
C83 C84 C107 119.9(5) .
C84 C85 N8 125.1(5) .
C84 C85 C86 124.3(5) .
N8 C85 C86 110.2(5) .
C87 C86 C85 107.2(5) .
C86 C87 C88 107.8(6) .
C89 C88 N8 125.7(6) .
C89 C88 C87 124.1(6) .
N8 C88 C87 109.9(5) .
C88 C89 C90 121.7(6) .
C88 C89 C121 129.3(8) .
C90 C89 C121 107.1(8) .
C88 C89 C221 110.8(7) .
C90 C89 C221 127.4(7) .
N9 C90 C89 125.2(5) .
N9 C90 C91 110.3(6) .
C89 C90 C91 123.8(6) .
C92 C91 C90 106.8(6) .
C91 C92 C93 108.1(6) .
C94 C93 N9 127.3(5) .
C94 C93 C92 123.7(6) .
N9 C93 C92 108.9(6) .
C93 C94 C75 121.4(5) .
C93 C94 C135 118.8(5) .
C75 C94 C135 119.8(6) .
C96 C95 C100 118.2(5) .
C96 C95 C77 123.9(5) .
C100 C95 C77 117.6(5) .
C97 C96 C95 122.2(6) .
C96 C97 C98 118.8(6) .
C99 C98 C97 120.5(6) .
C98 C99 C100 121.2(6) .
C99 C100 C95 117.9(5) .
C99 C100 N10 122.2(5) .
C95 C100 N10 119.6(5) .
C102 C101 C106 118.3(5) .
C102 C101 C81 117.8(5) .
C106 C101 C81 123.7(6) .
C101 C102 N10 120.0(5) .
C101 C102 C103 118.7(5) .
N10 C102 C103 121.2(5) .
C104 C103 C102 121.2(6) .
C103 C104 C105 120.2(6) .
C106 C105 C104 120.1(6) .
C105 C106 C101 121.1(6) .
C108 C107 C112 120.0(5) .
C108 C107 C84 120.8(5) .
C112 C107 C84 119.2(5) .
C107 C108 C109 121.1(6) .
C110 C109 C108 117.3(6) .
C110 C109 C113 121.8(6) .
C108 C109 C113 120.7(6) .
C109 C110 C111 123.7(6) .
C110 C111 C112 117.2(6) .
C110 C111 C117 121.7(6) .
C112 C111 C117 121.1(7) .
C107 C112 C111 120.6(6) .
C114 C113 C116 109.0(6) .
C114 C113 C115 108.8(7) .
C116 C113 C115 108.5(7) .
C114 C113 C109 113.5(5) .
C116 C113 C109 110.1(6) .
C115 C113 C109 106.8(6) .
C118 C117 C119 108.7(8) .
C118 C117 C120 108.6(8) .
C119 C117 C120 109.4(9) .
C118 C117 C111 109.8(6) .
C119 C117 C111 107.5(8) .
C120 C117 C111 112.8(7) .
C136 C135 C140 119.0(6) .
C136 C135 C94 119.5(5) .
C140 C135 C94 121.5(6) .
C135 C136 C137 122.3(6) .
C138 C137 C136 116.6(7) .
C138 C137 C141 121.1(7) .
C136 C137 C141 122.3(7) .
C139 C138 C137 123.3(7) .
C138 C139 C140 117.9(6) .
C138 C139 C145 122.3(6) .
C140 C139 C145 119.7(6) .
C139 C140 C135 120.8(6) .
C143 C141 C137 113.2(8) .
C143 C141 C144 107.8(10) .
C137 C141 C144 111.2(9) .
C143 C141 C142 109.3(10) .
C137 C141 C142 107.2(9) .
C144 C141 C142 108.0(11) .
C148 C145 C139 109.9(5) .
C148 C145 C146 110.7(6) .
C139 C145 C146 107.4(6) .
C148 C145 C147 108.6(6) .
C139 C145 C147 111.8(6) .
C146 C145 C147 108.4(6) .
Cl7 C149 Cl5 110.3(6) .
Cl7 C149 Cl6 109.2(5) .
Cl5 C149 Cl6 109.8(5) .
C4 N1 C1 105.0(4) .
C4 N1 Ni1 126.8(3) .
C1 N1 Ni1 128.2(4) .
C6 N2 C9 104.2(4) .
C6 N2 Ni1 126.1(4) .
C9 N2 Ni1 129.5(4) .
C14 N3 C11 104.7(4) .
C14 N3 Ni1 128.0(4) .
C11 N3 Ni1 127.3(4) .
C19 N4 C16 105.2(4) .
C19 N4 Ni1 127.4(4) .
C16 N4 Ni1 127.3(4) .
C5 N5 C27 119.7(5) .
C5 N5 C26 119.5(4) .
C27 N5 C26 120.7(5) .
C78 N6 C75 104.9(4) .
C78 N6 Ni2 126.2(3) .
C75 N6 Ni2 128.9(4) .
C80 N7 C83 105.8(4) .
C80 N7 Ni2 125.3(4) .
C83 N7 Ni2 128.6(4) .
C88 N8 C85 104.8(5) .
C88 N8 Ni2 127.5(4) .
C85 N8 Ni2 127.3(4) .
C90 N9 C93 105.8(5) .
C90 N9 Ni2 127.5(4) .
C93 N9 Ni2 126.6(4) .
C79 N10 C102 119.3(5) .
C79 N10 C100 120.4(4) .
C102 N10 C100 120.1(5) .
N4 Ni1 N3 90.24(19) .
N4 Ni1 N2 178.2(2) .
N3 Ni1 N2 89.34(19) .
N4 Ni1 N1 89.82(18) .
N3 Ni1 N1 179.27(19) .
N2 Ni1 N1 90.61(19) .
N8 Ni2 N9 90.5(2) .
N8 Ni2 N7 89.4(2) .
N9 Ni2 N7 178.0(2) .
N8 Ni2 N6 178.6(2) .
N9 Ni2 N6 89.75(19) .
N7 Ni2 N6 90.38(18) .
C126 C121 C122 120(2) .
C126 C121 C89 116.9(15) .
C122 C121 C89 122(2) .
C121 C122 C123 120(3) .
C124 C123 C122 115(3) .
C124 C123 C127 127(3) .
C122 C123 C127 118(3) .
C123 C124 C125 125.7(19) .
C124 C125 C126 116.9(12) .
C124 C125 C131 124.2(12) .
C126 C125 C131 118.8(11) .
C121 C126 C125 121.0(13) .
C123 C127 C129 113.6(17) .
C123 C127 C128 108.5(18) .
C129 C127 C128 105.9(15) .
C123 C127 C130 110(2) .
C129 C127 C130 109.9(14) .
C128 C127 C130 109.2(14) .
C236 C233 C235 111.1(14) .
C236 C233 C234 106.6(13) .
C235 C233 C234 108.0(13) .
C236 C233 C223 114.6(14) .
C235 C233 C223 106.4(15) .
C234 C233 C223 110.0(16) .
C222 C221 C150 121.0(16) .
C222 C221 C89 115.4(14) .
C150 C221 C89 123.4(11) .
C221 C222 C223 118(2) .
C222 C223 C152 120.9(19) .
C222 C223 C233 119.3(19) .
C152 C223 C233 120(2) .
C151 C150 C221 120.9(10) .
C152 C151 C150 117.3(9) .
C152 C151 C153 123.4(10) .
C150 C151 C153 119.0(10) .
C151 C152 C223 121.5(14) .
C156 C153 C151 111.6(11) .
C156 C153 C155 109.9(11) .
C151 C153 C155 108.5(9) .
C156 C153 C154 109.6(11) .
C151 C153 C154 110.4(10) .
C155 C153 C154 106.8(11) .
C158 Cl13 O3 154.1(11) 7
Cl13 C158 Cl12 106.7(12) .
Cl13 C158 Cl11 105.9(14) .
Cl12 C158 Cl11 105.5(14) .
Cl24 C225 Cl25 115(2) .
Cl24 C225 Cl23 110.1(19) .
Cl25 C225 Cl23 111.4(17) .
Cl27 C226 Cl28 109.4(7) .
Cl27 C226 Cl26 112.0(7) .
Cl28 C226 Cl26 110.3(7) .
C125 C131 C134 109.3(12) .
C125 C131 C133 113.2(12) .
C134 C131 C133 112.3(14) .
C125 C131 C132 108.6(12) .
C134 C131 C132 109.2(14) .
C133 C131 C132 104.0(13) .
Cl30 C228 Cl29 103.8(18) .
Cl30 C228 Cl31 113(2) .
Cl29 C228 Cl31 102(2) .
Cl21 C227 Cl22 116.8(19) .
Cl21 C227 Cl20 101.9(18) .
Cl22 C227 Cl20 99.0(17) .
C230 C232 C231 114.7(12) .
C230 C232 O1 114.0(15) .
C231 C232 O1 117.8(12) .
C238 C239 C237 117(2) .
C238 C239 O2 110(2) .
C237 C239 O2 112(2) .
Cl10 C157 Cl9 105.4(10) .
Cl10 C157 Cl8 130.4(14) .
Cl9 C157 Cl8 98.1(9) .
Cl33 C240 Cl32 96.4(18) .
Cl33 C240 Cl34 114(2) .
Cl32 C240 Cl34 121(3) .
Cl37 C241 Cl36 107.0(19) .
Cl37 C241 Cl35 107(2) .
Cl36 C241 Cl35 104.9(19) .
C243 C242 O3 96.2(14) .
C243 C242 C244 96.5(14) .
O3 C242 C244 96.4(13) .
C242 O3 Cl13 151.2(15) 7
C245 C246 C247 85.4(15) .
C245 C246 O4 74.1(13) .
C247 C246 O4 75.3(13) .

loop_
_geom_bond_atom_site_label_1
_geom_bond_atom_site_label_2
_geom_bond_distance
_geom_bond_site_symmetry_2
C1 N1 1.396(7) .
C1 C20 1.404(8) .
C1 C2 1.428(8) .
C2 C3 1.384(8) .
C2 Cl1 1.712(5) .
C3 C4 1.421(7) .
C3 C21 1.446(8) .
C4 N1 1.362(7) .
C4 C5 1.386(8) .
C5 C6 1.395(8) .
C5 N5 1.406(7) .
C6 N2 1.369(7) .
C6 C7 1.412(8) .
C7 C8 1.365(9) .
C7 C32 1.433(8) .
C8 C9 1.420(9) .
C8 Cl2 1.730(6) .
C9 N2 1.397(7) .
C9 C10 1.395(9) .
C10 C11 1.375(9) .
C10 C33 1.512(8) .
C11 N3 1.394(7) .
C11 C12 1.440(9) .
C12 C13 1.343(9) .
C13 C14 1.434(8) .
C14 N3 1.378(7) .
C14 C15 1.387(8) .
C15 C16 1.362(8) .
C15 C47 1.505(8) .
C16 N4 1.387(7) .
C16 C17 1.438(8) .
C17 C18 1.330(9) .
C18 C19 1.434(8) .
C19 N4 1.382(7) .
C19 C20 1.388(8) .
C20 C61 1.491(7) .
C21 C26 1.407(8) .
C21 C22 1.416(8) .
C22 C23 1.382(9) .
C23 C24 1.387(9) .
C24 C25 1.360(9) .
C25 C26 1.404(9) .
C26 N5 1.423(7) .
C27 C28 1.384(8) .
C27 N5 1.419(7) .
C27 C32 1.432(8) .
C28 C29 1.371(9) .
C29 C30 1.391(10) .
C30 C31 1.365(10) .
C31 C32 1.406(8) .
C33 C38 1.374(10) .
C33 C34 1.399(10) .
C34 C35 1.386(8) .
C35 C36 1.401(10) .
C35 C39 1.529(10) .
C36 C37 1.385(10) .
C37 C38 1.405(8) .
C37 C43 1.538(10) .
C39 C42 1.528(9) .
C39 C41 1.535(10) .
C39 C40 1.541(10) .
C43 C46 1.522(9) .
C43 C44 1.526(11) .
C43 C45 1.557(11) .
C47 C48 1.381(8) .
C47 C52 1.388(8) .
C48 C49 1.389(8) .
C49 C50 1.397(8) .
C49 C53 1.518(8) .
C50 C51 1.381(9) .
C51 C52 1.399(9) .
C51 C57 1.535(10) .
C53 C56 1.535(9) .
C53 C55 1.536(9) .
C53 C54 1.544(9) .
C57 C59 1.500(12) .
C57 C60 1.513(14) .
C57 C58 1.590(16) .
C61 C62 1.391(8) .
C61 C66 1.393(8) .
C62 C63 1.383(8) .
C63 C64 1.402(9) .
C63 C67 1.539(9) .
C64 C65 1.394(9) .
C65 C66 1.393(8) .
C65 C71 1.531(10) .
C67 C68 1.510(10) .
C67 C69 1.532(11) .
C67 C70 1.532(10) .
C71 C74 1.523(11) .
C71 C72 1.526(10) .
C71 C73 1.543(12) .
C75 N6 1.385(7) .
C75 C76 1.413(8) .
C75 C94 1.420(8) .
C76 C77 1.373(8) .
C76 Cl3 1.725(5) .
C77 C78 1.431(8) .
C77 C95 1.451(8) .
C78 N6 1.368(7) .
C78 C79 1.388(7) .
C79 C80 1.373(8) .
C79 N10 1.396(7) .
C80 N7 1.370(7) .
C80 C81 1.424(7) .
C81 C82 1.371(8) .
C81 C101 1.439(8) .
C82 C83 1.431(8) .
C82 Cl4 1.730(5) .
C83 N7 1.386(7) .
C83 C84 1.392(8) .
C84 C85 1.380(8) .
C84 C107 1.504(8) .
C85 N8 1.395(7) .
C85 C86 1.438(9) .
C86 C87 1.338(9) .
C87 C88 1.443(9) .
C88 C89 1.373(9) .
C88 N8 1.386(8) .
C89 C90 1.388(9) .
C89 C121 1.52(2) .
C89 C221 1.544(16) .
C90 N9 1.382(8) .
C90 C91 1.429(9) .
C91 C92 1.343(10) .
C92 C93 1.442(8) .
C93 C94 1.375(9) .
C93 N9 1.385(8) .
C94 C135 1.482(8) .
C95 C96 1.399(8) .
C95 C100 1.411(8) .
C96 C97 1.369(9) .
C97 C98 1.382(10) .
C98 C99 1.371(9) .
C99 C100 1.400(8) .
C100 N10 1.433(8) .
C101 C102 1.401(8) .
C101 C106 1.407(8) .
C102 N10 1.417(7) .
C102 C103 1.419(8) .
C103 C104 1.348(9) .
C104 C105 1.388(10) .
C105 C106 1.369(9) .
C107 C108 1.386(9) .
C107 C112 1.392(9) .
C108 C109 1.392(8) .
C109 C110 1.389(10) .
C109 C113 1.544(9) .
C110 C111 1.391(10) .
C111 C112 1.402(9) .
C111 C117 1.541(10) .
C113 C114 1.510(11) .
C113 C116 1.537(10) .
C113 C115 1.543(11) .
C117 C118 1.518(11) .
C117 C119 1.521(14) .
C117 C120 1.530(14) .
C135 C136 1.376(9) .
C135 C140 1.405(8) .
C136 C137 1.400(10) .
C137 C138 1.391(10) .
C137 C141 1.523(12) .
C138 C139 1.390(10) .
C139 C140 1.388(9) .
C139 C145 1.539(8) .
C141 C143 1.511(13) .
C141 C144 1.539(15) .
C141 C142 1.555(19) .
C145 C148 1.534(9) .
C145 C146 1.543(10) .
C145 C147 1.556(10) .
C149 Cl7 1.739(10) .
C149 Cl5 1.752(9) .
C149 Cl6 1.784(10) .
N1 Ni1 1.951(4) .
N2 Ni1 1.943(4) .
N3 Ni1 1.923(4) .
N4 Ni1 1.922(4) .
N6 Ni2 1.950(5) .
N7 Ni2 1.941(4) .
N8 Ni2 1.918(5) .
N9 Ni2 1.922(4) .
C121 C126 1.37(3) .
C121 C122 1.42(4) .
C122 C123 1.45(5) .
C123 C124 1.36(4) .
C123 C127 1.47(4) .
C124 C125 1.406(18) .
C125 C126 1.408(18) .
C125 C131 1.496(18) .
C127 C129 1.50(3) .
C127 C128 1.52(2) .
C127 C130 1.55(3) .
C233 C236 1.53(2) .
C233 C235 1.54(2) .
C233 C234 1.56(2) .
C233 C223 1.58(2) .
C221 C222 1.38(3) .
C221 C150 1.402(17) .
C222 C223 1.38(4) .
C223 C152 1.39(3) .
C150 C151 1.394(15) .
C151 C152 1.389(16) .
C151 C153 1.536(15) .
C153 C156 1.520(19) .
C153 C155 1.551(17) .
C153 C154 1.567(19) .
Cl11 C158 1.79(2) .
Cl12 C158 1.75(2) .
Cl13 C158 1.70(2) .
Cl13 O3 2.01(2) 7
Cl23 C225 1.72(3) .
Cl24 C225 1.64(3) .
C225 Cl25 1.70(3) .
C226 Cl27 1.750(13) .
C226 Cl28 1.765(13) .
C226 Cl26 1.768(13) .
C132 C131 1.59(2) .
C131 C134 1.54(2) .
C131 C133 1.54(2) .
C228 Cl30 1.69(4) .
C228 Cl29 1.75(4) .
C228 Cl31 1.77(4) .
C227 Cl21 1.62(3) .
C227 Cl22 1.75(3) .
C227 Cl20 1.94(4) .
C230 C232 1.354(17) .
C231 C232 1.47(2) .
O1 C232 1.67(2) .
O2 C239 1.46(2) .
C237 C239 1.46(2) .
C238 C239 1.42(2) .
C157 Cl10 1.810(16) .
C157 Cl9 1.813(17) .
C157 Cl8 1.946(18) .
Cl32 C240 1.91(3) .
Cl33 C240 1.90(3) .
C240 Cl34 1.93(3) .
Cl35 C241 1.79(3) .
Cl36 C241 1.78(2) .
C241 Cl37 1.76(3) .
C242 C243 1.78(2) .
C242 O3 1.81(2) .
C242 C244 1.82(3) .
O3 Cl13 2.01(2) 7
C245 C246 1.71(2) .
C246 C247 1.71(3) .
C246 O4 1.89(3) .

loop_
_geom_torsion_atom_site_label_1
_geom_torsion_atom_site_label_2
_geom_torsion_atom_site_label_3
_geom_torsion_atom_site_label_4
_geom_torsion
_geom_torsion_site_symmetry_1
_geom_torsion_site_symmetry_4
N1 C1 C2 C3 0.2(6) . .
C20 C1 C2 C3 177.4(5) . .
N1 C1 C2 Cl1 -177.6(4) . .
C20 C1 C2 Cl1 -0.3(8) . .
C1 C2 C3 C4 0.0(6) . .
Cl1 C2 C3 C4 177.8(4) . .
C1 C2 C3 C21 170.7(6) . .
Cl1 C2 C3 C21 -11.5(9) . .
C2 C3 C4 N1 -0.3(6) . .
C21 C3 C4 N1 -172.7(5) . .
C2 C3 C4 C5 177.5(5) . .
C21 C3 C4 C5 5.1(8) . .
N1 C4 C5 C6 6.5(8) . .
C3 C4 C5 C6 -170.9(5) . .
N1 C4 C5 N5 -179.6(5) . .
C3 C4 C5 N5 3.0(7) . .
C4 C5 C6 N2 0.5(9) . .
N5 C5 C6 N2 -173.5(5) . .
C4 C5 C6 C7 173.2(5) . .
N5 C5 C6 C7 -0.8(8) . .
N2 C6 C7 C8 4.7(7) . .
C5 C6 C7 C8 -168.9(5) . .
N2 C6 C7 C32 -170.1(5) . .
C5 C6 C7 C32 16.3(8) . .
C6 C7 C8 C9 -4.3(7) . .
C32 C7 C8 C9 169.4(7) . .
C6 C7 C8 Cl2 178.9(5) . .
C32 C7 C8 Cl2 -7.5(12) . .
C7 C8 C9 N2 2.6(8) . .
Cl2 C8 C9 N2 179.4(5) . .
C7 C8 C9 C10 -171.9(6) . .
Cl2 C8 C9 C10 4.9(11) . .
N2 C9 C10 C11 -12.1(10) . .
C8 C9 C10 C11 161.7(7) . .
N2 C9 C10 C33 176.8(6) . .
C8 C9 C10 C33 -9.4(11) . .
C9 C10 C11 N3 8.2(11) . .
C33 C10 C11 N3 179.7(6) . .
C9 C10 C11 C12 -166.1(6) . .
C33 C10 C11 C12 5.4(10) . .
C10 C11 C12 C13 171.0(7) . .
N3 C11 C12 C13 -4.2(8) . .
C11 C12 C13 C14 4.3(8) . .
C12 C13 C14 N3 -3.1(8) . .
C12 C13 C14 C15 172.7(6) . .
N3 C14 C15 C16 6.2(9) . .
C13 C14 C15 C16 -169.0(6) . .
N3 C14 C15 C47 -179.8(5) . .
C13 C14 C15 C47 4.9(9) . .
C14 C15 C16 N4 -4.8(9) . .
C47 C15 C16 N4 -178.8(5) . .
C14 C15 C16 C17 163.1(6) . .
C47 C15 C16 C17 -10.9(9) . .
C15 C16 C17 C18 -167.2(6) . .
N4 C16 C17 C18 2.4(7) . .
C16 C17 C18 C19 -3.2(7) . .
C17 C18 C19 N4 3.0(7) . .
C17 C18 C19 C20 -173.5(5) . .
N4 C19 C20 C1 -8.4(9) . .
C18 C19 C20 C1 167.5(5) . .
N4 C19 C20 C61 170.8(5) . .
C18 C19 C20 C61 -13.3(8) . .
N1 C1 C20 C19 11.2(8) . .
C2 C1 C20 C19 -165.7(5) . .
N1 C1 C20 C61 -168.0(5) . .
C2 C1 C20 C61 15.1(8) . .
C2 C3 C21 C26 -169.9(6) . .
C4 C3 C21 C26 -0.3(7) . .
C2 C3 C21 C22 0.5(10) . .
C4 C3 C21 C22 170.1(5) . .
C26 C21 C22 C23 3.0(8) . .
C3 C21 C22 C23 -167.4(5) . .
C21 C22 C23 C24 3.3(9) . .
C22 C23 C24 C25 -4.3(9) . .
C23 C24 C25 C26 -1.3(9) . .
C24 C25 C26 C21 7.7(8) . .
C24 C25 C26 N5 -177.6(5) . .
C22 C21 C26 C25 -8.4(8) . .
C3 C21 C26 C25 162.5(5) . .
C22 C21 C26 N5 176.8(5) . .
C3 C21 C26 N5 -12.3(7) . .
N5 C27 C28 C29 -176.9(5) . .
C32 C27 C28 C29 5.6(9) . .
C27 C28 C29 C30 -2.6(10) . .
C28 C29 C30 C31 -1.5(10) . .
C29 C30 C31 C32 2.5(10) . .
C30 C31 C32 C27 0.5(9) . .
C30 C31 C32 C7 -173.0(6) . .
C28 C27 C32 C31 -4.5(9) . .
N5 C27 C32 C31 177.9(5) . .
C28 C27 C32 C7 169.5(5) . .
N5 C27 C32 C7 -8.1(8) . .
C8 C7 C32 C31 -10.8(12) . .
C6 C7 C32 C31 162.1(6) . .
C8 C7 C32 C27 175.6(7) . .
C6 C7 C32 C27 -11.5(8) . .
C11 C10 C33 C38 98.6(8) . .
C9 C10 C33 C38 -89.8(8) . .
C11 C10 C33 C34 -82.0(8) . .
C9 C10 C33 C34 89.6(8) . .
C38 C33 C34 C35 2.7(10) . .
C10 C33 C34 C35 -176.7(6) . .
C33 C34 C35 C36 -1.8(9) . .
C33 C34 C35 C39 173.1(6) . .
C34 C35 C36 C37 -0.1(9) . .
C39 C35 C36 C37 -174.8(6) . .
C35 C36 C37 C38 1.0(10) . .
C35 C36 C37 C43 -177.7(6) . .
C34 C33 C38 C37 -1.7(10) . .
C10 C33 C38 C37 177.7(6) . .
C36 C37 C38 C33 -0.1(9) . .
C43 C37 C38 C33 178.7(6) . .
C34 C35 C39 C42 160.2(6) . .
C36 C35 C39 C42 -25.3(9) . .
C34 C35 C39 C41 -79.9(7) . .
C36 C35 C39 C41 94.6(7) . .
C34 C35 C39 C40 37.5(8) . .
C36 C35 C39 C40 -148.0(6) . .
C36 C37 C43 C46 -8.3(9) . .
C38 C37 C43 C46 172.9(7) . .
C36 C37 C43 C44 -130.5(7) . .
C38 C37 C43 C44 50.8(8) . .
C36 C37 C43 C45 110.8(8) . .
C38 C37 C43 C45 -67.9(8) . .
C16 C15 C47 C48 -79.1(7) . .
C14 C15 C47 C48 106.7(6) . .
C16 C15 C47 C52 100.1(7) . .
C14 C15 C47 C52 -74.1(7) . .
C52 C47 C48 C49 -0.3(8) . .
C15 C47 C48 C49 178.9(5) . .
C47 C48 C49 C50 0.7(8) . .
C47 C48 C49 C53 178.7(5) . .
C48 C49 C50 C51 -1.1(9) . .
C53 C49 C50 C51 -179.0(6) . .
C49 C50 C51 C52 1.0(10) . .
C49 C50 C51 C57 178.8(8) . .
C48 C47 C52 C51 0.2(9) . .
C15 C47 C52 C51 -179.1(6) . .
C50 C51 C52 C47 -0.5(10) . .
C57 C51 C52 C47 -178.4(7) . .
C48 C49 C53 C56 -176.3(5) . .
C50 C49 C53 C56 1.6(8) . .
C48 C49 C53 C55 -56.6(7) . .
C50 C49 C53 C55 121.3(6) . .
C48 C49 C53 C54 62.7(7) . .
C50 C49 C53 C54 -119.4(6) . .
C50 C51 C57 C59 0.5(14) . .
C52 C51 C57 C59 178.2(9) . .
C50 C51 C57 C60 125.1(9) . .
C52 C51 C57 C60 -57.1(12) . .
C50 C51 C57 C58 -117.3(9) . .
C52 C51 C57 C58 60.5(10) . .
C19 C20 C61 C62 70.5(7) . .
C1 C20 C61 C62 -110.3(6) . .
C19 C20 C61 C66 -109.2(6) . .
C1 C20 C61 C66 70.0(7) . .
C66 C61 C62 C63 0.2(9) . .
C20 C61 C62 C63 -179.5(5) . .
C61 C62 C63 C64 -1.1(9) . .
C61 C62 C63 C67 177.3(6) . .
C62 C63 C64 C65 0.8(9) . .
C67 C63 C64 C65 -177.5(6) . .
C63 C64 C65 C66 0.3(9) . .
C63 C64 C65 C71 -175.8(6) . .
C64 C65 C66 C61 -1.1(9) . .
C71 C65 C66 C61 174.9(6) . .
C62 C61 C66 C65 0.9(9) . .
C20 C61 C66 C65 -179.4(5) . .
C62 C63 C67 C68 50.9(8) . .
C64 C63 C67 C68 -130.8(7) . .
C62 C63 C67 C69 -68.9(8) . .
C64 C63 C67 C69 109.5(7) . .
C62 C63 C67 C70 172.4(6) . .
C64 C63 C67 C70 -9.3(9) . .
C66 C65 C71 C74 148.9(7) . .
C64 C65 C71 C74 -35.2(10) . .
C66 C65 C71 C72 28.7(10) . .
C64 C65 C71 C72 -155.4(7) . .
C66 C65 C71 C73 -90.9(8) . .
C64 C65 C71 C73 85.1(8) . .
N6 C75 C76 C77 -1.5(6) . .
C94 C75 C76 C77 173.5(5) . .
N6 C75 C76 Cl3 179.8(4) . .
C94 C75 C76 Cl3 -5.2(9) . .
C75 C76 C77 C78 1.5(6) . .
Cl3 C76 C77 C78 -179.8(4) . .
C75 C76 C77 C95 172.1(6) . .
Cl3 C76 C77 C95 -9.2(10) . .
C76 C77 C78 N6 -1.1(6) . .
C95 C77 C78 N6 -173.5(5) . .
C76 C77 C78 C79 175.4(5) . .
C95 C77 C78 C79 2.9(8) . .
N6 C78 C79 C80 5.4(8) . .
C77 C78 C79 C80 -170.5(5) . .
N6 C78 C79 N10 179.6(5) . .
C77 C78 C79 N10 3.7(8) . .
C78 C79 C80 N7 2.1(9) . .
N10 C79 C80 N7 -172.0(5) . .
C78 C79 C80 C81 172.4(5) . .
N10 C79 C80 C81 -1.8(8) . .
N7 C80 C81 C82 3.9(6) . .
C79 C80 C81 C82 -167.6(5) . .
N7 C80 C81 C101 -172.3(5) . .
C79 C80 C81 C101 16.1(8) . .
C80 C81 C82 C83 -2.6(6) . .
C101 C81 C82 C83 172.6(6) . .
C80 C81 C82 Cl4 -179.5(4) . .
C101 C81 C82 Cl4 -4.3(10) . .
C81 C82 C83 N7 0.6(6) . .
Cl4 C82 C83 N7 177.3(4) . .
C81 C82 C83 C84 -173.0(5) . .
Cl4 C82 C83 C84 3.7(9) . .
N7 C83 C84 C85 -13.7(9) . .
C82 C83 C84 C85 159.0(6) . .
N7 C83 C84 C107 171.1(5) . .
C82 C83 C84 C107 -16.3(9) . .
C83 C84 C85 N8 5.5(9) . .
C107 C84 C85 N8 -179.1(5) . .
C83 C84 C85 C86 -167.4(6) . .
C107 C84 C85 C86 8.0(9) . .
C84 C85 C86 C87 170.7(6) . .
N8 C85 C86 C87 -3.2(7) . .
C85 C86 C87 C88 3.3(7) . .
C86 C87 C88 C89 171.9(6) . .
C86 C87 C88 N8 -2.5(8) . .
N8 C88 C89 C90 10.5(10) . .
C87 C88 C89 C90 -163.1(6) . .
N8 C88 C89 C121 172.3(12) . .
C87 C88 C89 C121 -1.3(15) . .
N8 C88 C89 C221 -173.9(8) . .
C87 C88 C89 C221 12.6(10) . .
C88 C89 C90 N9 -5.9(10) . .
C121 C89 C90 N9 -171.2(10) . .
C221 C89 C90 N9 179.2(8) . .
C88 C89 C90 C91 163.3(6) . .
C121 C89 C90 C91 -2.0(12) . .
C221 C89 C90 C91 -11.6(12) . .
N9 C90 C91 C92 4.2(7) . .
C89 C90 C91 C92 -166.4(6) . .
C90 C91 C92 C93 -3.8(7) . .
C91 C92 C93 C94 -173.6(6) . .
C91 C92 C93 N9 2.3(7) . .
N9 C93 C94 C75 -9.3(9) . .
C92 C93 C94 C75 165.8(5) . .
N9 C93 C94 C135 170.1(5) . .
C92 C93 C94 C135 -14.8(8) . .
N6 C75 C94 C93 10.5(8) . .
C76 C75 C94 C93 -163.9(5) . .
N6 C75 C94 C135 -169.0(5) . .
C76 C75 C94 C135 16.6(9) . .
C76 C77 C95 C96 5.9(10) . .
C78 C77 C95 C96 175.4(5) . .
C76 C77 C95 C100 -167.7(6) . .
C78 C77 C95 C100 1.9(8) . .
C100 C95 C96 C97 7.0(9) . .
C77 C95 C96 C97 -166.5(6) . .
C95 C96 C97 C98 1.7(9) . .
C96 C97 C98 C99 -4.6(9) . .
C97 C98 C99 C100 -1.5(9) . .
C98 C99 C100 C95 10.2(9) . .
C98 C99 C100 N10 -175.7(5) . .
C96 C95 C100 C99 -12.7(8) . .
C77 C95 C100 C99 161.3(5) . .
C96 C95 C100 N10 173.1(5) . .
C77 C95 C100 N10 -13.0(8) . .
C82 C81 C101 C102 173.3(6) . .
C80 C81 C101 C102 -12.0(8) . .
C82 C81 C101 C106 -11.4(11) . .
C80 C81 C101 C106 163.3(5) . .
C106 C101 C102 N10 178.7(5) . .
C81 C101 C102 N10 -5.7(8) . .
C106 C101 C102 C103 -5.0(8) . .
C81 C101 C102 C103 170.6(5) . .
C101 C102 C103 C104 6.9(9) . .
N10 C102 C103 C104 -176.9(6) . .
C102 C103 C104 C105 -3.9(10) . .
C103 C104 C105 C106 -0.8(10) . .
C104 C105 C106 C101 2.6(10) . .
C102 C101 C106 C105 0.5(9) . .
C81 C101 C106 C105 -174.8(6) . .
C85 C84 C107 C108 -70.0(8) . .
C83 C84 C107 C108 105.4(7) . .
C85 C84 C107 C112 111.9(7) . .
C83 C84 C107 C112 -72.6(8) . .
C112 C107 C108 C109 3.3(9) . .
C84 C107 C108 C109 -174.8(6) . .
C107 C108 C109 C110 -1.5(9) . .
C107 C108 C109 C113 173.4(6) . .
C108 C109 C110 C111 -0.6(10) . .
C113 C109 C110 C111 -175.5(6) . .
C109 C110 C111 C112 1.0(10) . .
C109 C110 C111 C117 179.9(7) . .
C108 C107 C112 C111 -2.9(10) . .
C84 C107 C112 C111 175.2(6) . .
C110 C111 C112 C107 0.8(10) . .
C117 C111 C112 C107 -178.1(6) . .
C110 C109 C113 C114 -163.5(6) . .
C108 C109 C113 C114 21.8(9) . .
C110 C109 C113 C116 -41.0(9) . .
C108 C109 C113 C116 144.3(7) . .
C110 C109 C113 C115 76.6(8) . .
C108 C109 C113 C115 -98.1(8) . .
C110 C111 C117 C118 -50.5(11) . .
C112 C111 C117 C118 128.4(8) . .
C110 C111 C117 C119 67.5(10) . .
C112 C111 C117 C119 -113.6(10) . .
C110 C111 C117 C120 -171.8(8) . .
C112 C111 C117 C120 7.1(11) . .
C93 C94 C135 C136 -107.6(7) . .
C75 C94 C135 C136 71.9(8) . .
C93 C94 C135 C140 72.0(8) . .
C75 C94 C135 C140 -108.5(7) . .
C140 C135 C136 C137 2.1(11) . .
C94 C135 C136 C137 -178.3(7) . .
C135 C136 C137 C138 -0.8(13) . .
C135 C136 C137 C141 176.1(9) . .
C136 C137 C138 C139 0.1(13) . .
C141 C137 C138 C139 -176.9(9) . .
C137 C138 C139 C140 -0.7(12) . .
C137 C138 C139 C145 -176.9(8) . .
C138 C139 C140 C135 2.0(10) . .
C145 C139 C140 C135 178.4(6) . .
C136 C135 C140 C139 -2.7(10) . .
C94 C135 C140 C139 177.7(6) . .
C138 C137 C141 C143 -160.1(10) . .
C136 C137 C141 C143 23.1(15) . .
C138 C137 C141 C144 -38.5(15) . .
C136 C137 C141 C144 144.7(11) . .
C138 C137 C141 C142 79.3(11) . .
C136 C137 C141 C142 -97.5(11) . .
C138 C139 C145 C148 -136.9(7) . .
C140 C139 C145 C148 46.9(9) . .
C138 C139 C145 C146 102.6(8) . .
C140 C139 C145 C146 -73.5(8) . .
C138 C139 C145 C147 -16.2(9) . .
C140 C139 C145 C147 167.6(6) . .
C5 C4 N1 C1 -177.3(5) . .
C3 C4 N1 C1 0.3(6) . .
C5 C4 N1 Ni1 1.9(8) . .
C3 C4 N1 Ni1 179.5(3) . .
C20 C1 N1 C4 -177.7(5) . .
C2 C1 N1 C4 -0.3(5) . .
C20 C1 N1 Ni1 3.2(7) . .
C2 C1 N1 Ni1 -179.5(4) . .
C5 C6 N2 C9 170.1(5) . .
C7 C6 N2 C9 -3.1(6) . .
C5 C6 N2 Ni1 -15.3(8) . .
C7 C6 N2 Ni1 171.6(4) . .
C10 C9 N2 C6 175.1(6) . .
C8 C9 N2 C6 0.3(6) . .
C10 C9 N2 Ni1 0.7(9) . .
C8 C9 N2 Ni1 -174.1(4) . .
C15 C14 N3 C11 -175.3(6) . .
C13 C14 N3 C11 0.5(6) . .
C15 C14 N3 Ni1 4.5(8) . .
C13 C14 N3 Ni1 -179.8(4) . .
C10 C11 N3 C14 -172.8(6) . .
C12 C11 N3 C14 2.2(7) . .
C10 C11 N3 Ni1 7.4(9) . .
C12 C11 N3 Ni1 -177.6(4) . .
C20 C19 N4 C16 174.9(5) . .
C18 C19 N4 C16 -1.5(6) . .
C20 C19 N4 Ni1 -9.0(8) . .
C18 C19 N4 Ni1 174.6(4) . .
C15 C16 N4 C19 168.9(5) . .
C17 C16 N4 C19 -0.5(6) . .
C15 C16 N4 Ni1 -7.2(8) . .
C17 C16 N4 Ni1 -176.6(4) . .
C4 C5 N5 C27 166.7(5) . .
C6 C5 N5 C27 -19.2(7) . .
C4 C5 N5 C26 -15.7(7) . .
C6 C5 N5 C26 158.4(5) . .
C28 C27 N5 C5 -153.7(5) . .
C32 C27 N5 C5 23.7(7) . .
C28 C27 N5 C26 28.7(8) . .
C32 C27 N5 C26 -153.8(5) . .
C25 C26 N5 C5 -154.1(5) . .
C21 C26 N5 C5 20.6(7) . .
C25 C26 N5 C27 23.5(7) . .
C21 C26 N5 C27 -161.9(5) . .
C79 C78 N6 C75 -176.0(5) . .
C77 C78 N6 C75 0.2(6) . .
C79 C78 N6 Ni2 4.2(8) . .
C77 C78 N6 Ni2 -179.6(4) . .
C76 C75 N6 C78 0.8(6) . .
C94 C75 N6 C78 -174.5(5) . .
C76 C75 N6 Ni2 -179.5(4) . .
C94 C75 N6 Ni2 5.3(8) . .
C79 C80 N7 C83 167.3(5) . .
C81 C80 N7 C83 -3.6(6) . .
C79 C80 N7 Ni2 -18.4(8) . .
C81 C80 N7 Ni2 170.7(4) . .
C84 C83 N7 C80 175.7(5) . .
C82 C83 N7 C80 1.8(6) . .
C84 C83 N7 Ni2 1.7(8) . .
C82 C83 N7 Ni2 -172.2(4) . .
C89 C88 N8 C85 -173.8(6) . .
C87 C88 N8 C85 0.5(7) . .
C89 C88 N8 Ni2 -0.6(9) . .
C87 C88 N8 Ni2 173.7(4) . .
C84 C85 N8 C88 -172.2(6) . .
C86 C85 N8 C88 1.6(6) . .
C84 C85 N8 Ni2 14.5(8) . .
C86 C85 N8 Ni2 -171.7(4) . .
C89 C90 N9 C93 167.7(6) . .
C91 C90 N9 C93 -2.7(6) . .
C89 C90 N9 Ni2 -8.4(8) . .
C91 C90 N9 Ni2 -178.8(4) . .
C94 C93 N9 C90 176.0(6) . .
C92 C93 N9 C90 0.3(6) . .
C94 C93 N9 Ni2 -7.8(8) . .
C92 C93 N9 Ni2 176.5(4) . .
C80 C79 N10 C102 -16.3(7) . .
C78 C79 N10 C102 169.4(5) . .
C80 C79 N10 C100 159.2(5) . .
C78 C79 N10 C100 -15.1(7) . .
C101 C102 N10 C79 20.2(7) . .
C103 C102 N10 C79 -156.0(5) . .
C101 C102 N10 C100 -155.4(5) . .
C103 C102 N10 C100 28.5(8) . .
C99 C100 N10 C79 -153.9(5) . .
C95 C100 N10 C79 20.1(7) . .
C99 C100 N10 C102 21.6(8) . .
C95 C100 N10 C102 -164.4(5) . .
C88 C89 C121 C126 113.6(14) . .
C90 C89 C121 C126 -82.5(14) . .
C88 C89 C121 C122 -53(3) . .
C90 C89 C121 C122 111(2) . .
C126 C121 C122 C123 8(4) . .
C89 C121 C122 C123 174(2) . .
C121 C122 C123 C124 -7(5) . .
C121 C122 C123 C127 175(2) . .
C122 C123 C124 C125 5(4) . .
C127 C123 C124 C125 -177.7(19) . .
C123 C124 C125 C126 -3(2) . .
C123 C124 C125 C131 -179.5(19) . .
C122 C121 C126 C125 -5(3) . .
C89 C121 C126 C125 -171.9(12) . .
C124 C125 C126 C121 2(2) . .
C131 C125 C126 C121 179.4(14) . .
C124 C123 C127 C129 -124(3) . .
C122 C123 C127 C129 53(3) . .
C124 C123 C127 C128 119(3) . .
C122 C123 C127 C128 -64(3) . .
C124 C123 C127 C130 -1(3) . .
C122 C123 C127 C130 177(3) . .
C88 C89 C221 C222 -108.8(13) . .
C90 C89 C221 C222 66.6(16) . .
C88 C89 C221 C150 65.8(13) . .
C90 C89 C221 C150 -118.9(11) . .
C150 C221 C222 C223 -1(3) . .
C89 C221 C222 C223 173.3(17) . .
C221 C222 C223 C152 1(3) . .
C221 C222 C223 C233 -176.9(17) . .
C236 C233 C223 C222 -13(3) . .
C235 C233 C223 C222 110(2) . .
C234 C233 C223 C222 -133(2) . .
C236 C233 C223 C152 168.2(18) . .
C235 C233 C223 C152 -69(2) . .
C234 C233 C223 C152 48(2) . .
C222 C221 C150 C151 -0.7(19) . .
C89 C221 C150 C151 -175.0(9) . .
C221 C150 C151 C152 2.6(16) . .
C221 C150 C151 C153 177.1(10) . .
C150 C151 C152 C223 -2(2) . .
C153 C151 C152 C223 -176.8(16) . .
C222 C223 C152 C151 0(3) . .
C233 C223 C152 C151 178.8(15) . .
C152 C151 C153 C156 -11.0(16) . .
C150 C151 C153 C156 174.8(11) . .
C152 C151 C153 C155 -132.2(12) . .
C150 C151 C153 C155 53.6(14) . .
C152 C151 C153 C154 111.1(13) . .
C150 C151 C153 C154 -63.1(14) . .
O3 Cl13 C158 Cl12 -145(2) 7 .
O3 Cl13 C158 Cl11 -33(4) 7 .
C124 C125 C131 C134 -119.5(16) . .
C126 C125 C131 C134 63.6(18) . .
C124 C125 C131 C133 6(2) . .
C126 C125 C131 C133 -170.4(14) . .
C124 C125 C131 C132 121.4(15) . .
C126 C125 C131 C132 -55.5(18) . .
C243 C242 O3 Cl13 -122(3) . 7
C244 C242 O3 Cl13 -24(4) . 7
